data_7232065
loop_
_publ_author_name
'Marino, Nadia'
'Bruno, Rosaria'
'Bentama, Abdeslem'
'Pascual-\'Alvarez, Alejandro'
'Lloret, Francesc'
'Julve, Miguel'
'De Munno, Giovanni'

_publ_section_title
;
 Magneto-structural correlations in Ni(ii) [2 \\times 2] metallogrids
 featuring a variable number of \m-aquo or \m-hydroxo extra bridges
;
_journal_issue 5
_journal_name_full CrystEngComm
_journal_page_first 917
_journal_paper_doi 10.1039/C8CE01894D
_journal_volume 21
_journal_year 2019
_chemical_formula_moiety '2(C56 H45 N16 Ni4 O4), 10(Cl O4), 10(H2 O), 4(C2 H6 O)'
_chemical_formula_sum 'C120 H134 Cl10 N32 Ni8 O62'
_chemical_formula_weight 3840.76
_space_group_crystal_system triclinic
_space_group_IT_number 2
_space_group_name_Hall '-P 1'
_space_group_name_H-M_alt 'P -1'
_symmetry_space_group_name_Hall '-P 1'
_symmetry_space_group_name_H-M 'P -1'
_atom_sites_solution_hydrogens geom
_atom_sites_solution_primary Patt
_atom_sites_solution_secondary difmap
_audit_creation_method SHELXL-2013
_audit_update_record
;
2018-12-20 deposited with the CCDC.
2019-01-04 downloaded from the CCDC.
;
_cell_angle_alpha 86.006(2)
_cell_angle_beta 81.190(2)
_cell_angle_gamma 83.687(2)
_cell_formula_units_Z 2
_cell_length_a 12.4085(4)
_cell_length_b 23.2955(8)
_cell_length_c 28.0056(9)
_cell_measurement_reflns_used 9897
_cell_measurement_temperature 100(2)
_cell_measurement_theta_max 26.10
_cell_measurement_theta_min 2.31
_cell_volume 7939.8(5)
_computing_cell_refinement 'Bruker SAINT'
_computing_data_collection 'Bruker APEX2'
_computing_data_reduction 'Bruker SAINT'
_computing_molecular_graphics 'Bruker SHELXTL'
_computing_publication_material 'Bruker SHELXTL'
_computing_structure_refinement 'SHELXL-2013, version 2013-4 (Sheldrick 2013)'
_computing_structure_solution 'SHELXS-97 (Sheldrick 2008)'
_diffrn_ambient_temperature 100(2)
_diffrn_measured_fraction_theta_full 0.999
_diffrn_measured_fraction_theta_max 0.994
_diffrn_measurement_device_type 'Bruker X8 Apex-II CCD area detector'
_diffrn_measurement_method '\f and \w scans'
_diffrn_radiation_type MoK\a
_diffrn_radiation_wavelength 0.71073
_diffrn_reflns_av_R_equivalents 0.0325
_diffrn_reflns_av_unetI/netI 0.0262
_diffrn_reflns_Laue_measured_fraction_full 0.999
_diffrn_reflns_Laue_measured_fraction_max 0.994
_diffrn_reflns_limit_h_max 15
_diffrn_reflns_limit_h_min -15
_diffrn_reflns_limit_k_max 28
_diffrn_reflns_limit_k_min -28
_diffrn_reflns_limit_l_max 34
_diffrn_reflns_limit_l_min -34
_diffrn_reflns_number 178982
_diffrn_reflns_point_group_measured_fraction_full 0.999
_diffrn_reflns_point_group_measured_fraction_max 0.994
_diffrn_reflns_theta_full 25.242
_diffrn_reflns_theta_max 26.233
_diffrn_reflns_theta_min 0.737
_diffrn_source 'fine-focus sealed tube'
_exptl_absorpt_coefficient_mu 1.195
_exptl_absorpt_correction_type multi-scan
_exptl_absorpt_process_details 'SADABS-2008/1 - Bruker AXS area detector scaling and absorption correction'
_exptl_crystal_colour AMBER-YELLOW
_exptl_crystal_density_diffrn 1.607
_exptl_crystal_description LAMINAR
_exptl_crystal_F_000 3936
_exptl_crystal_size_max 0.250
_exptl_crystal_size_mid 0.200
_exptl_crystal_size_min 0.020
_exptl_transmission_factor_max 0.7453
_exptl_transmission_factor_min 0.6320
_refine_diff_density_max 2.029
_refine_diff_density_min -1.315
_refine_diff_density_rms 0.123
_refine_ls_extinction_method none
_refine_ls_goodness_of_fit_ref 1.042
_refine_ls_hydrogen_treatment constr
_refine_ls_matrix_type full
_refine_ls_number_parameters 2248
_refine_ls_number_reflns 31814
_refine_ls_number_restraints 506
_refine_ls_restrained_S_all 1.109
_refine_ls_R_factor_all 0.0744
_refine_ls_R_factor_gt 0.0591
_refine_ls_shift/su_max 0.001
_refine_ls_shift/su_mean 0.000
_refine_ls_structure_factor_coef Fsqd
_refine_ls_weighting_details 'w=1/[\s^2^(Fo^2^)+(0.1002P)^2^+28.6863P] where P=(Fo^2^+2Fc^2^)/3'
_refine_ls_weighting_scheme calc
_refine_ls_wR_factor_gt 0.1711
_refine_ls_wR_factor_ref 0.1863
_reflns_Friedel_coverage 0.000
_reflns_number_gt 25744
_reflns_number_total 31814
_reflns_threshold_expression 'I > 2\s(I)'
_cod_data_source_file c8ce01894d2.cif
_cod_data_source_block RB15nad
_cod_depositor_comments
;
The following automatic conversions were performed:

'_atom_sites_solution_secondary' value 'Difmap' changed to 'difmap'
according to
/home/data/users/saulius/crontab/automatic-downloads/rss-feeds/RSC/lib/dictionaries/cif_core.dic
dictionary named 'cif_core.dic' version 2.4.2 from 2011-04-26.

'_exptl_absorpt_correction_type' value 'MULTI-SCAN' changed to
'multi-scan' according to
/home/data/users/saulius/crontab/automatic-downloads/rss-feeds/RSC/lib/dictionaries/cif_core.dic
dictionary named 'cif_core.dic' version 2.4.2 from 2011-04-26.

Automatic conversion script
Id: cif_fix_values 4973 2017-02-22 13:04:09Z antanas 

 Adding full bibliography for 7232062--7232066.cif.
;
_cod_database_code 7232065
_shelx_space_group_comment
;
The symmetry employed for this shelxl refinement is uniquely defined
by the following loop, which should always be used as a source of
symmetry information in preference to the above space-group names.
They are only intended as comments.
;
_shelx_estimated_absorpt_t_min 0.754
_shelx_estimated_absorpt_t_max 0.976
_shelxl_version_number 2013-4

loop_
_space_group_symop_operation_xyz
'x, y, z'
'-x, -y, -z'

loop_
_atom_site_label
_atom_site_type_symbol
_atom_site_fract_x
_atom_site_fract_y
_atom_site_fract_z
_atom_site_U_iso_or_equiv
_atom_site_adp_type
_atom_site_occupancy
_atom_site_site_symmetry_order
_atom_site_calc_flag
_atom_site_refinement_flags_posn
_atom_site_refinement_flags_adp
_atom_site_refinement_flags_occupancy
_atom_site_disorder_assembly
_atom_site_disorder_group
Ni1 Ni 0.25491(4) 0.61375(2) 0.35028(2) 0.01846(11) Uani 1 1 d . . . . .
Ni2 Ni 0.29384(4) 0.71715(2) 0.42349(2) 0.02133(12) Uani 1 1 d . . . . .
Ni3 Ni 0.22977(4) 0.82329(2) 0.33580(2) 0.02184(12) Uani 1 1 d . . . . .
Ni4 Ni 0.18467(4) 0.72011(2) 0.26436(2) 0.01877(12) Uani 1 1 d . . . . .
O1 O 0.1875(2) 0.67832(12) 0.39279(10) 0.0210(6) Uani 1 1 d . . . . .
O2 O 0.3414(2) 0.75413(12) 0.35413(10) 0.0233(6) Uani 1 1 d . . . . .
O3 O 0.1309(2) 0.76379(12) 0.32486(10) 0.0221(6) Uani 1 1 d . . . . .
O4 O 0.3075(2) 0.67902(12) 0.30087(10) 0.0200(6) Uani 1 1 d . . . . .
N1 N 0.3528(3) 0.54981(15) 0.31103(13) 0.0232(7) Uani 1 1 d . . . . .
C1 C 0.3215(4) 0.51894(19) 0.27816(16) 0.0285(9) Uani 1 1 d . . . . .
H1A H 0.2516 0.5295 0.2685 0.034 Uiso 1 1 calc R U . . .
C2 C 0.3864(4) 0.4721(2) 0.25744(19) 0.0357(11) Uani 1 1 d . . . . .
H2A H 0.3618 0.4512 0.2339 0.043 Uiso 1 1 calc R U . . .
C3 C 0.4876(4) 0.4566(2) 0.2719(2) 0.0387(12) Uani 1 1 d . . . . .
H3A H 0.5327 0.4239 0.2592 0.046 Uiso 1 1 calc R U . . .
C4 C 0.5233(4) 0.4893(2) 0.30535(18) 0.0310(10) Uani 1 1 d . . . . .
H4A H 0.5937 0.4800 0.3149 0.037 Uiso 1 1 calc R U . . .
C5 C 0.4543(3) 0.53530(18) 0.32419(16) 0.0240(8) Uani 1 1 d . . . . .
C6 C 0.4834(3) 0.57385(18) 0.35909(15) 0.0226(8) Uani 1 1 d . . . . .
N2 N 0.3998(3) 0.61007(14) 0.37808(12) 0.0207(7) Uani 1 1 d . . . . .
C7 C 0.5891(3) 0.57508(19) 0.37111(16) 0.0261(9) Uani 1 1 d . . . . .
H7A H 0.6484 0.5484 0.3584 0.031 Uiso 1 1 calc R U . . .
C8 C 0.6037(4) 0.61614(19) 0.40183(17) 0.0280(9) Uani 1 1 d . . . . .
H8A H 0.6734 0.6184 0.4112 0.034 Uiso 1 1 calc R U . . .
C9 C 0.5132(3) 0.65457(19) 0.41899(16) 0.0263(9) Uani 1 1 d . . . . .
N3 N 0.4144(3) 0.64998(15) 0.40739(13) 0.0228(7) Uani 1 1 d . . . . .
C10 C 0.5163(4) 0.7035(2) 0.4499(2) 0.0356(11) Uani 1 1 d . . . . .
C11 C 0.6028(5) 0.7094(3) 0.4742(3) 0.0559(17) Uani 1 1 d . . . . .
H11A H 0.6647 0.6813 0.4720 0.067 Uiso 1 1 calc R U . . .
C12 C 0.5976(6) 0.7567(3) 0.5017(3) 0.078(3) Uani 1 1 d . . . . .
H12A H 0.6557 0.7614 0.5191 0.094 Uiso 1 1 calc R U . . .
C13 C 0.5066(6) 0.7973(3) 0.5037(3) 0.079(3) Uani 1 1 d . . . . .
H13A H 0.5022 0.8307 0.5219 0.095 Uiso 1 1 calc R U . . .
C14 C 0.4231(4) 0.7884(2) 0.4790(2) 0.0489(15) Uani 1 1 d . . . . .
H14A H 0.3605 0.8160 0.4808 0.059 Uiso 1 1 calc R U . . .
N4 N 0.4259(3) 0.74250(17) 0.45254(15) 0.0317(9) Uani 1 1 d . . . . .
N5 N 0.2221(3) 0.69133(16) 0.49249(13) 0.0265(8) Uani 1 1 d . . . . .
C15 C 0.2516(4) 0.6424(2) 0.51735(17) 0.0299(10) Uani 1 1 d . . . . .
H15A H 0.3117 0.6171 0.5034 0.036 Uiso 1 1 calc R U . . .
C16 C 0.1970(4) 0.6275(2) 0.56299(18) 0.0381(11) Uani 1 1 d . . . . .
H16A H 0.2188 0.5924 0.5799 0.046 Uiso 1 1 calc R U . . .
C17 C 0.1107(5) 0.6646(3) 0.58312(18) 0.0445(13) Uani 1 1 d . . . . .
H17A H 0.0732 0.6557 0.6145 0.053 Uiso 1 1 calc R U . . .
C18 C 0.0790(4) 0.7145(3) 0.55784(18) 0.0403(12) Uani 1 1 d . . . . .
H18A H 0.0187 0.7401 0.5712 0.048 Uiso 1 1 calc R U . . .
C19 C 0.1365(4) 0.7272(2) 0.51219(16) 0.0298(10) Uani 1 1 d . . . . .
C20 C 0.1069(4) 0.7789(2) 0.48133(16) 0.0313(10) Uani 1 1 d . . . . .
N6 N 0.1756(3) 0.78482(16) 0.43970(13) 0.0245(7) Uani 1 1 d . . . . .
C21 C 0.0140(4) 0.8182(3) 0.49196(19) 0.0432(13) Uani 1 1 d . . . . .
H21A H -0.0341 0.8144 0.5216 0.052 Uiso 1 1 calc R U . . .
C22 C -0.0056(5) 0.8623(3) 0.4583(2) 0.0458(14) Uani 1 1 d . . . . .
H22A H -0.0669 0.8903 0.4646 0.055 Uiso 1 1 calc R U . . .
C23 C 0.0662(4) 0.8653(2) 0.41446(18) 0.0335(10) Uani 1 1 d . . . . .
N7 N 0.1545(3) 0.82691(16) 0.40674(13) 0.0264(8) Uani 1 1 d . . . . .
C24 C 0.0515(4) 0.9078(2) 0.37347(18) 0.0355(11) Uani 1 1 d . . . . .
C25 C -0.0170(5) 0.9586(3) 0.3779(2) 0.0538(16) Uani 1 1 d . . . . .
H25A H -0.0594 0.9678 0.4081 0.065 Uiso 1 1 calc R U . . .
C26 C -0.0226(6) 0.9959(3) 0.3376(2) 0.0615(19) Uani 1 1 d . . . . .
H26A H -0.0689 1.0312 0.3397 0.074 Uiso 1 1 calc R U . . .
C27 C 0.0395(5) 0.9814(2) 0.2942(2) 0.0450(13) Uani 1 1 d . . . . .
H27A H 0.0371 1.0066 0.2662 0.054 Uiso 1 1 calc R U . . .
C28 C 0.1053(4) 0.9297(2) 0.29224(18) 0.0330(10) Uani 1 1 d . . . . .
H28A H 0.1468 0.9194 0.2621 0.040 Uiso 1 1 calc R U . . .
N8 N 0.1130(3) 0.89358(15) 0.33117(14) 0.0275(8) Uani 1 1 d . . . . .
N9 N 0.3432(3) 0.88374(16) 0.33351(14) 0.0292(8) Uani 1 1 d . . . . .
C29 C 0.3507(5) 0.9171(3) 0.3692(2) 0.0520(15) Uani 1 1 d . . . . .
H29A H 0.3123 0.9086 0.4005 0.062 Uiso 1 1 calc R U . . .
C30 C 0.4124(7) 0.9640(4) 0.3624(3) 0.086(3) Uani 1 1 d . . . . .
H30A H 0.4152 0.9874 0.3886 0.104 Uiso 1 1 calc R U . . .
C31 C 0.4686(7) 0.9759(4) 0.3181(3) 0.090(3) Uani 1 1 d . . . . .
H31A H 0.5115 1.0077 0.3130 0.108 Uiso 1 1 calc R U . . .
C32 C 0.4634(5) 0.9413(3) 0.2801(2) 0.0550(17) Uani 1 1 d . . . . .
H32A H 0.5025 0.9489 0.2488 0.066 Uiso 1 1 calc R U . . .
C33 C 0.3996(4) 0.8957(2) 0.28922(18) 0.0316(10) Uani 1 1 d . . . . .
C34 C 0.3857(4) 0.85656(19) 0.25188(17) 0.0271(9) Uani 1 1 d . . . . .
N10 N 0.3052(3) 0.82289(15) 0.26541(13) 0.0228(7) Uani 1 1 d . . . . .
C35 C 0.4504(4) 0.8526(2) 0.20628(17) 0.0310(10) Uani 1 1 d . . . . .
H35A H 0.5045 0.8784 0.1958 0.037 Uiso 1 1 calc R U . . .
C36 C 0.4333(4) 0.8105(2) 0.17731(17) 0.0320(10) Uani 1 1 d . . . . .
H36A H 0.4756 0.8062 0.1463 0.038 Uiso 1 1 calc R U . . .
C37 C 0.3512(3) 0.77390(19) 0.19482(15) 0.0246(9) Uani 1 1 d . . . . .
N11 N 0.2879(3) 0.78207(15) 0.23705(12) 0.0218(7) Uani 1 1 d . . . . .
C38 C 0.3323(4) 0.72170(19) 0.17119(15) 0.0261(9) Uani 1 1 d . . . . .
C39 C 0.3864(4) 0.7063(2) 0.12629(18) 0.0370(11) Uani 1 1 d . . . . .
H39A H 0.4347 0.7311 0.1077 0.044 Uiso 1 1 calc R U . . .
C40 C 0.3695(5) 0.6547(2) 0.10873(18) 0.0432(13) Uani 1 1 d . . . . .
H40A H 0.4063 0.6433 0.0780 0.052 Uiso 1 1 calc R U . . .
C41 C 0.2980(5) 0.6195(2) 0.13670(18) 0.0391(11) Uani 1 1 d . . . . .
H41A H 0.2855 0.5835 0.1257 0.047 Uiso 1 1 calc R U . . .
C42 C 0.2452(4) 0.63801(19) 0.18101(16) 0.0273(9) Uani 1 1 d . . . . .
H42A H 0.1952 0.6143 0.1999 0.033 Uiso 1 1 calc R U . . .
N12 N 0.2617(3) 0.68773(15) 0.19824(13) 0.0234(7) Uani 1 1 d . . . . .
N13 N 0.0431(3) 0.74874(15) 0.23429(12) 0.0223(7) Uani 1 1 d . . . . .
C43 C 0.0283(4) 0.79583(18) 0.20484(17) 0.0278(9) Uani 1 1 d . . . . .
H43A H 0.0865 0.8197 0.1967 0.033 Uiso 1 1 calc R U . . .
C44 C -0.0676(4) 0.8112(2) 0.18579(18) 0.0343(11) Uani 1 1 d . . . . .
H44A H -0.0757 0.8453 0.1655 0.041 Uiso 1 1 calc R U . . .
C45 C -0.1520(4) 0.7760(2) 0.1967(2) 0.0418(12) Uani 1 1 d . . . . .
H45A H -0.2185 0.7851 0.1836 0.050 Uiso 1 1 calc R U . . .
C46 C -0.1374(4) 0.7270(2) 0.22707(19) 0.0369(11) Uani 1 1 d . . . . .
H46A H -0.1939 0.7021 0.2351 0.044 Uiso 1 1 calc R U . . .
C47 C -0.0403(3) 0.71488(18) 0.24545(15) 0.0240(8) Uani 1 1 d . . . . .
C48 C -0.0197(3) 0.66497(18) 0.28022(15) 0.0218(8) Uani 1 1 d . . . . .
N14 N 0.0824(3) 0.65662(14) 0.29017(12) 0.0195(7) Uani 1 1 d . . . . .
C49 C -0.1008(3) 0.63060(18) 0.30274(16) 0.0248(9) Uani 1 1 d . . . . .
H49A H -0.1727 0.6358 0.2944 0.030 Uiso 1 1 calc R U . . .
C50 C -0.0732(3) 0.58957(18) 0.33696(15) 0.0229(8) Uani 1 1 d . . . . .
H50A H -0.1259 0.5656 0.3535 0.027 Uiso 1 1 calc R U . . .
C51 C 0.0342(3) 0.58338(17) 0.34732(15) 0.0214(8) Uani 1 1 d . . . . .
N15 N 0.1093(3) 0.61590(14) 0.32318(12) 0.0200(7) Uani 1 1 d . . . . .
C52 C 0.0745(3) 0.54315(18) 0.38599(15) 0.0226(8) Uani 1 1 d . . . . .
C53 C 0.0126(4) 0.5024(2) 0.41192(17) 0.0323(10) Uani 1 1 d . . . . .
H53A H -0.0583 0.4977 0.4049 0.039 Uiso 1 1 calc R U . . .
C54 C 0.0566(4) 0.4684(2) 0.44861(19) 0.0411(12) Uani 1 1 d . . . . .
H54A H 0.0156 0.4402 0.4671 0.049 Uiso 1 1 calc R U . . .
C55 C 0.1596(4) 0.4759(2) 0.4577(2) 0.0424(13) Uani 1 1 d . . . . .
H55A H 0.1909 0.4530 0.4824 0.051 Uiso 1 1 calc R U . . .
C56 C 0.2173(4) 0.5177(2) 0.43013(17) 0.0312(10) Uani 1 1 d . . . . .
H56A H 0.2884 0.5230 0.4366 0.037 Uiso 1 1 calc R U . . .
N16 N 0.1762(3) 0.55046(15) 0.39482(13) 0.0226(7) Uani 1 1 d . . . . .
Ni5 Ni 0.71497(4) 0.21837(2) 0.07680(2) 0.02515(13) Uani 1 1 d . . . . .
Ni6 Ni 0.66537(4) 0.13240(2) 0.17974(2) 0.02342(12) Uani 1 1 d . . . . .
Ni7 Ni 0.70128(5) 0.24570(2) 0.24856(2) 0.02653(13) Uani 1 1 d . . . . .
Ni8 Ni 0.75135(4) 0.33175(2) 0.14523(2) 0.02594(13) Uani 1 1 d . . . . .
O5 O 0.6100(2) 0.20023(13) 0.13725(11) 0.0253(6) Uani 1 1 d . . . . .
O6 O 0.7713(2) 0.18622(13) 0.19875(11) 0.0271(6) Uani 1 1 d . . . . .
O7 O 0.6419(2) 0.29103(13) 0.19269(11) 0.0277(7) Uani 1 1 d . . . . .
O8 O 0.8122(2) 0.24917(13) 0.12265(12) 0.0304(7) Uani 1 1 d . . . . .
N17 N 0.8385(3) 0.22205(18) 0.01746(15) 0.0359(9) Uani 1 1 d . . . . .
C57 C 0.8476(4) 0.2650(2) -0.01687(18) 0.0377(11) Uani 1 1 d . . . . .
H57A H 0.7961 0.2983 -0.0140 0.045 Uiso 1 1 calc R U . . .
C58 C 0.9306(5) 0.2621(3) -0.0567(2) 0.0479(14) Uani 1 1 d . . . . .
H58A H 0.9356 0.2931 -0.0806 0.058 Uiso 1 1 calc R U . . .
C59 C 1.0040(5) 0.2143(3) -0.0608(2) 0.0517(15) Uani 1 1 d . . . . .
H59A H 1.0612 0.2117 -0.0876 0.062 Uiso 1 1 calc R U . . .
C60 C 0.9953(5) 0.1694(3) -0.0259(2) 0.0553(16) Uani 1 1 d . . . . .
H60A H 1.0458 0.1356 -0.0286 0.066 Uiso 1 1 calc R U . . .
C61 C 0.9119(5) 0.1743(2) 0.0131(2) 0.0453(13) Uani 1 1 d . . . . .
N18 N 0.8040(3) 0.13884(17) 0.08388(15) 0.0315(9) Uani 1 1 d . . . . .
C62 C 0.8970(5) 0.1296(2) 0.0537(2) 0.0476(14) Uani 1 1 d . . . . .
C63 C 0.9753(6) 0.0832(3) 0.0626(3) 0.078(3) Uani 1 1 d . . . . .
H63A H 1.0420 0.0768 0.0411 0.094 Uiso 1 1 calc R U . . .
C64 C 0.9534(5) 0.0477(3) 0.1028(3) 0.065(2) Uani 1 1 d . . . . .
H64A H 1.0033 0.0154 0.1097 0.078 Uiso 1 1 calc R U . . .
C65 C 0.8552(4) 0.0603(2) 0.13364(19) 0.0374(11) Uani 1 1 d . . . . .
N19 N 0.7836(3) 0.10465(16) 0.12360(14) 0.0284(8) Uani 1 1 d . . . . .
C66 C 0.8248(4) 0.0294(2) 0.18095(19) 0.0327(10) Uani 1 1 d . . . . .
C67 C 0.8746(4) -0.0245(2) 0.1943(2) 0.0359(11) Uani 1 1 d . . . . .
H67A H 0.9311 -0.0441 0.1726 0.043 Uiso 1 1 calc R U . . .
C68 C 0.8401(5) -0.0491(2) 0.2397(2) 0.0430(12) Uani 1 1 d . . . . .
H68A H 0.8711 -0.0865 0.2493 0.052 Uiso 1 1 calc R U . . .
C69 C 0.7605(5) -0.0191(2) 0.2710(2) 0.0413(12) Uani 1 1 d . . . . .
H69A H 0.7372 -0.0350 0.3025 0.050 Uiso 1 1 calc R U . . .
C70 C 0.7151(4) 0.0347(2) 0.25536(17) 0.0315(10) Uani 1 1 d . . . . .
H70A H 0.6609 0.0556 0.2771 0.038 Uiso 1 1 calc R U . . .
N20 N 0.7444(3) 0.05853(16) 0.21099(15) 0.0291(8) Uani 1 1 d . . . . .
N21 N 0.5368(3) 0.08392(15) 0.17289(14) 0.0262(8) Uani 1 1 d . . . . .
C71 C 0.5376(4) 0.0436(2) 0.14143(18) 0.0328(10) Uani 1 1 d . . . . .
H71A H 0.6017 0.0360 0.1186 0.039 Uiso 1 1 calc R U . . .
C72 C 0.4498(4) 0.0120(2) 0.1402(2) 0.0368(11) Uani 1 1 d . . . . .
H72A H 0.4533 -0.0159 0.1167 0.044 Uiso 1 1 calc R U . . .
C73 C 0.3570(4) 0.0221(2) 0.1739(2) 0.0358(11) Uani 1 1 d . . . . .
H73A H 0.2957 0.0009 0.1742 0.043 Uiso 1 1 calc R U . . .
C74 C 0.3550(4) 0.0637(2) 0.20728(18) 0.0311(10) Uani 1 1 d . . . . .
H74A H 0.2924 0.0713 0.2309 0.037 Uiso 1 1 calc R U . . .
C75 C 0.4455(3) 0.09401(18) 0.20568(16) 0.0251(9) Uani 1 1 d . . . . .
N22 N 0.5481(3) 0.15907(15) 0.23654(13) 0.0249(7) Uani 1 1 d . . . . .
C76 C 0.4498(3) 0.14028(19) 0.23918(16) 0.0261(9) Uani 1 1 d . . . . .
C77 C 0.3597(4) 0.1644(2) 0.26942(19) 0.0344(11) Uani 1 1 d . . . . .
H77A H 0.2896 0.1511 0.2706 0.041 Uiso 1 1 calc R U . . .
C78 C 0.3743(4) 0.2078(2) 0.29748(19) 0.0379(11) Uani 1 1 d . . . . .
H78A H 0.3148 0.2254 0.3188 0.045 Uiso 1 1 calc R U . . .
C79 C 0.4799(4) 0.2256(2) 0.29376(17) 0.0305(10) Uani 1 1 d . . . . .
N23 N 0.5625(3) 0.20162(16) 0.26368(14) 0.0264(8) Uani 1 1 d . . . . .
C80 C 0.5084(4) 0.2727(2) 0.32142(18) 0.0324(10) Uani 1 1 d . . . . .
C81 C 0.4421(5) 0.2932(2) 0.3625(2) 0.0420(12) Uani 1 1 d . . . . .
H81A H 0.3746 0.2778 0.3741 0.050 Uiso 1 1 calc R U . . .
C82 C 0.4766(5) 0.3368(2) 0.3861(2) 0.0457(13) Uani 1 1 d . . . . .
H82A H 0.4325 0.3520 0.4140 0.055 Uiso 1 1 calc R U . . .
C83 C 0.5746(5) 0.3575(2) 0.3688(2) 0.0434(13) Uani 1 1 d . . . . .
H83A H 0.5999 0.3870 0.3847 0.052 Uiso 1 1 calc R U . . .
C84 C 0.6368(5) 0.3349(2) 0.3277(2) 0.0384(11) Uani 1 1 d . . . . .
H84A H 0.7049 0.3496 0.3159 0.046 Uiso 1 1 calc R U . . .
N24 N 0.6051(3) 0.29331(17) 0.30403(15) 0.0323(9) Uani 1 1 d . . . . .
N25 N 0.7929(4) 0.20827(17) 0.30128(15) 0.0343(9) Uani 1 1 d . . . . .
C85 C 0.7595(5) 0.1687(2) 0.3358(2) 0.0431(12) Uani 1 1 d . . . . .
H85A H 0.6896 0.1553 0.3365 0.052 Uiso 1 1 calc R U . . .
C86 C 0.8245(6) 0.1463(3) 0.3710(2) 0.0550(16) Uani 1 1 d . . . . .
H86A H 0.7995 0.1180 0.3951 0.066 Uiso 1 1 calc R U . . .
C87 C 0.9255(7) 0.1663(3) 0.3698(2) 0.0618(19) Uani 1 1 d . . . . .
H87A H 0.9716 0.1515 0.3929 0.074 Uiso 1 1 calc R U . . .
C88 C 0.9595(5) 0.2080(2) 0.3348(2) 0.0488(14) Uani 1 1 d . . . . .
H88A H 1.0285 0.2225 0.3337 0.059 Uiso 1 1 calc R U . . .
C89 C 0.8908(4) 0.2282(2) 0.30131(19) 0.0363(11) Uani 1 1 d . . . . .
N26 N 0.8420(3) 0.28805(16) 0.23435(15) 0.0302(8) Uani 1 1 d . . . . .
C90 C 0.9216(4) 0.2709(2) 0.26115(19) 0.0338(11) Uani 1 1 d . . . . .
C91 C 1.0241(4) 0.2916(2) 0.2498(2) 0.0442(13) Uani 1 1 d . . . . .
H91A H 1.0795 0.2813 0.2697 0.053 Uiso 1 1 calc R U . . .
C92 C 1.0423(4) 0.3272(2) 0.2089(2) 0.0465(14) Uani 1 1 d . . . . .
H92A H 1.1107 0.3426 0.2001 0.056 Uiso 1 1 calc R U . . .
C93 C 0.9589(4) 0.3405(2) 0.1805(2) 0.0355(11) Uani 1 1 d . . . . .
N27 N 0.8604(3) 0.32168(16) 0.19458(15) 0.0294(8) Uani 1 1 d . . . . .
C94 C 0.9701(4) 0.3727(2) 0.1331(2) 0.0392(12) Uani 1 1 d . . . . .
C95 C 1.0600(5) 0.4024(3) 0.1147(3) 0.0529(15) Uani 1 1 d . . . . .
H95A H 1.1178 0.4039 0.1331 0.063 Uiso 1 1 calc R U . . .
C96 C 1.0638(5) 0.4297(3) 0.0690(3) 0.0656(19) Uani 1 1 d . . . . .
H96A H 1.1246 0.4501 0.0556 0.079 Uiso 1 1 calc R U . . .
C97 C 0.9780(5) 0.4269(3) 0.0430(3) 0.0565(16) Uani 1 1 d . . . . .
H97A H 0.9792 0.4455 0.0117 0.068 Uiso 1 1 calc R U . . .
C98 C 0.8905(4) 0.3966(2) 0.0633(2) 0.0437(13) Uani 1 1 d . . . . .
H98A H 0.8317 0.3949 0.0454 0.052 Uiso 1 1 calc R U . . .
N28 N 0.8866(3) 0.36974(17) 0.10738(16) 0.0353(9) Uani 1 1 d . . . . .
N29 N 0.6785(3) 0.41640(16) 0.15538(14) 0.0279(8) Uani 1 1 d . . . . .
C99 C 0.7081(4) 0.4540(2) 0.18342(18) 0.0343(10) Uani 1 1 d . . . . .
H99A H 0.7601 0.4408 0.2044 0.041 Uiso 1 1 calc R U . . .
C100 C 0.6663(4) 0.5119(2) 0.1833(2) 0.0398(12) Uani 1 1 d . . . . .
H10A H 0.6908 0.5378 0.2031 0.048 Uiso 1 1 calc R U . . .
C101 C 0.5886(4) 0.5311(2) 0.15391(19) 0.0388(11) Uani 1 1 d . . . . .
H10B H 0.5570 0.5701 0.1539 0.047 Uiso 1 1 calc R U . . .
C102 C 0.5576(4) 0.4926(2) 0.12444(18) 0.0329(10) Uani 1 1 d . . . . .
H10C H 0.5054 0.5051 0.1034 0.039 Uiso 1 1 calc R U . . .
C103 C 0.6038(3) 0.43538(19) 0.12589(17) 0.0271(9) Uani 1 1 d . . . . .
N30 N 0.6458(3) 0.34277(15) 0.09432(13) 0.0249(7) Uani 1 1 d . . . . .
C104 C 0.5786(4) 0.39160(19) 0.09463(17) 0.0271(9) Uani 1 1 d . . . . .
C105 C 0.4919(4) 0.3987(2) 0.06715(18) 0.0322(10) Uani 1 1 d . . . . .
H10D H 0.4458 0.4340 0.0665 0.039 Uiso 1 1 calc R U . . .
C106 C 0.4756(4) 0.3537(2) 0.04142(18) 0.0304(10) Uani 1 1 d . . . . .
H10E H 0.4176 0.3567 0.0226 0.036 Uiso 1 1 calc R U . . .
C107 C 0.5467(3) 0.30287(19) 0.04351(16) 0.0257(9) Uani 1 1 d . . . . .
N31 N 0.6302(3) 0.29882(15) 0.06910(13) 0.0244(7) Uani 1 1 d . . . . .
C108 C 0.5358(4) 0.2496(2) 0.01944(16) 0.0275(9) Uani 1 1 d . . . . .
C109 C 0.4592(4) 0.2466(2) -0.01115(16) 0.0321(10) Uani 1 1 d . . . . .
H10F H 0.4115 0.2797 -0.0185 0.039 Uiso 1 1 calc R U . . .
C110 C 0.4535(4) 0.1942(2) -0.03094(18) 0.0384(11) Uani 1 1 d . . . . .
H11B H 0.4015 0.1909 -0.0520 0.046 Uiso 1 1 calc R U . . .
C111 C 0.5236(5) 0.1472(2) -0.0198(2) 0.0427(12) Uani 1 1 d . . . . .
H11C H 0.5206 0.1110 -0.0330 0.051 Uiso 1 1 calc R U . . .
C112 C 0.5987(4) 0.1531(2) 0.01073(19) 0.0379(11) Uani 1 1 d . . . . .
H11D H 0.6477 0.1204 0.0178 0.045 Uiso 1 1 calc R U . . .
N32 N 0.6054(3) 0.20294(17) 0.03083(14) 0.0299(8) Uani 1 1 d . . . . .
Cl1 Cl -0.09697(8) 0.66468(5) 0.46469(4) 0.0294(2) Uani 1 1 d . . . . .
O1P O 0.0121(2) 0.63683(14) 0.46690(12) 0.0319(7) Uani 1 1 d . . . . .
O2P O -0.1553(3) 0.6689(2) 0.51308(14) 0.0578(12) Uani 1 1 d . . . . .
O3P O -0.1548(3) 0.6295(2) 0.43978(16) 0.0540(11) Uani 1 1 d . . . . .
O4P O -0.0915(4) 0.7212(2) 0.4429(2) 0.0741(15) Uani 1 1 d . . . . .
Cl2 Cl 0.58828(9) 0.66296(5) 0.23497(5) 0.0350(3) Uani 1 1 d . . . . .
O5P O 0.4930(3) 0.63326(15) 0.23408(13) 0.0355(8) Uani 1 1 d . . . . .
O6P O 0.6516(4) 0.6364(2) 0.2682(2) 0.088(2) Uani 1 1 d . . . . .
O7P O 0.5606(5) 0.7209(2) 0.2397(4) 0.127(3) Uani 1 1 d . . . . .
O8P O 0.6569(6) 0.6564(4) 0.1895(2) 0.132(3) Uani 1 1 d . . . . .
Cl3 Cl 1.04584(11) 0.12390(6) 0.21916(6) 0.0512(4) Uani 1 1 d . . . . .
O9P O 1.0999(3) 0.07746(19) 0.19024(18) 0.0572(11) Uani 1 1 d . . . . .
O10P O 0.9449(3) 0.10825(17) 0.24364(19) 0.0566(12) Uani 1 1 d . . . . .
O11P O 1.1142(4) 0.1367(3) 0.2533(2) 0.0820(17) Uani 1 1 d . . . . .
O12P O 1.0239(5) 0.1755(3) 0.1898(3) 0.101(2) Uani 1 1 d . . . . .
Cl4 Cl 0.35029(10) 0.33328(6) 0.19308(5) 0.0422(3) Uani 1 1 d . . . . .
O13P O 0.4270(3) 0.3437(2) 0.22323(19) 0.0631(13) Uani 1 1 d . . . . .
O14P O 0.2850(4) 0.2890(2) 0.21567(19) 0.0704(14) Uani 1 1 d . . . . .
O15P O 0.4102(4) 0.3130(2) 0.14887(17) 0.0680(13) Uani 1 1 d . . . . .
O16P O 0.2805(4) 0.3854(2) 0.1840(2) 0.0646(13) Uani 1 1 d . . . . .
Cl5 Cl 0.85955(9) 0.45824(4) 0.29972(4) 0.0269(2) Uani 1 1 d . . . . .
O17P O 0.7909(3) 0.46568(17) 0.34553(13) 0.0445(9) Uani 1 1 d . . . . .
O18P O 0.9714(3) 0.46107(17) 0.30554(15) 0.0440(9) Uani 1 1 d . . . . .
O19P O 0.8267(4) 0.50492(17) 0.26688(15) 0.0517(10) Uani 1 1 d . . . . .
O20P O 0.8460(4) 0.40418(16) 0.28087(16) 0.0510(10) Uani 1 1 d . . . . .
Cl6 Cl 0.20287(9) 0.89727(5) 0.12511(4) 0.0330(2) Uani 1 1 d . . . . .
O21P O 0.2005(3) 0.90188(16) 0.17642(13) 0.0441(9) Uani 1 1 d . . . . .
O22P O 0.0940(3) 0.91269(18) 0.11406(17) 0.0546(11) Uani 1 1 d . . . . .
O23P O 0.2346(3) 0.83794(17) 0.11319(15) 0.0515(10) Uani 1 1 d . . . . .
O24P O 0.2790(4) 0.9331(2) 0.09887(16) 0.0695(14) Uani 1 1 d . . . . .
Cl7 Cl 0.70812(9) 0.89350(5) 0.11501(4) 0.0317(2) Uani 1 1 d D . . . .
O25P O 0.6784(4) 0.9059(3) 0.16445(14) 0.0728(16) Uani 1 1 d D . . . .
O26P O 0.6327(8) 0.9198(4) 0.0837(4) 0.046(2) Uani 0.75(2) 1 d D U P A 1
O27P O 0.8128(6) 0.9128(5) 0.0983(3) 0.055(2) Uani 0.75(2) 1 d D U P A 1
O28P O 0.7130(13) 0.8318(3) 0.1124(4) 0.083(4) Uani 0.75(2) 1 d D U P A 1
O26A O 0.6018(12) 0.9025(9) 0.0998(8) 0.027(4) Uani 0.25(2) 1 d D U P A 2
O27A O 0.776(3) 0.9380(12) 0.0975(8) 0.052(6) Uani 0.25(2) 1 d D U P A 2
O28A O 0.7606(18) 0.8385(8) 0.1028(9) 0.053(7) Uani 0.25(2) 1 d D U P A 2
Cl8 Cl 0.2909(2) 0.53940(7) 0.02727(5) 0.0750(6) Uani 1 1 d D . . . .
O29P O 0.2983(16) 0.5111(8) -0.0169(5) 0.059(6) Uani 0.547(10) 1 d D U P B 1
O30P O 0.2677(11) 0.5969(4) 0.0231(5) 0.057(4) Uani 0.547(10) 1 d D U P B 1
O31P O 0.2635(9) 0.5054(6) 0.0683(4) 0.058(3) Uani 0.547(10) 1 d D U P B 1
O32P O 0.4202(6) 0.5345(4) 0.0301(4) 0.083(4) Uani 0.547(10) 1 d D U P B 1
O29A O 0.2635(19) 0.5064(9) -0.0098(6) 0.043(4) Uani 0.453(10) 1 d D U P B 2
O30A O 0.3128(12) 0.5959(5) 0.0132(7) 0.055(4) Uani 0.453(10) 1 d D U P B 2
O31A O 0.3102(12) 0.5106(6) 0.0689(4) 0.055(4) Uani 0.453(10) 1 d D U P B 2
O32A O 0.1599(6) 0.5605(5) 0.0458(4) 0.063(3) Uani 0.453(10) 1 d D U P B 2
Cl9 Cl 0.4977(2) 0.52065(10) 0.51656(9) 0.0363(5) Uani 0.5 1 d D U P . .
O33P O 0.4467(3) 0.53278(17) 0.47621(14) 0.0467(9) Uani 1 1 d D U . . .
O34P O 0.5722(8) 0.5637(4) 0.5154(3) 0.063(2) Uani 0.5 1 d D U P . .
O35P O 0.4163(8) 0.5304(4) 0.5586(3) 0.064(2) Uani 0.5 1 d D U P . .
Cl12 Cl 1.5287(6) 0.0982(2) 0.39391(19) 0.120(2) Uani 0.5 1 d D U P C 1
O45P O 1.5354(5) 0.0952(2) 0.3503(2) 0.0247(12) Uiso 0.5 1 d D U P C 1
O46P O 1.4928(16) 0.1587(6) 0.3993(7) 0.171(7) Uiso 0.5 1 d D U P C 1
O47P O 1.6203(15) 0.0942(11) 0.4149(8) 0.254(12) Uiso 0.5 1 d D U P C 1
O48P O 1.4514(9) 0.0714(5) 0.4260(4) 0.081(3) Uiso 0.5 1 d D U P C 1
O15W O 1.614(2) 0.0149(13) 0.4183(10) 0.217(11) Uiso 0.5 1 d . . P D 2
Cl10 Cl 1.2483(2) 0.14515(12) 0.41619(10) 0.0388(6) Uani 0.4548(18) 1 d D U P C .
O37P O 1.2411(9) 0.1018(5) 0.3831(4) 0.092(4) Uani 0.4548(18) 1 d D U P . .
O38P O 1.3573(6) 0.1643(4) 0.4063(3) 0.053(2) Uani 0.4548(18) 1 d D U P . .
O39P O 1.1690(7) 0.1915(4) 0.4080(3) 0.058(2) Uani 0.4548(18) 1 d D U P . .
O40P O 1.2392(7) 0.1298(4) 0.4666(3) 0.056(2) Uani 0.4548(18) 1 d D U P . .
Cl11 Cl 0.8234(3) 0.05032(11) 0.49582(9) 0.0649(9) Uani 0.5453(18) 1 d D U P . .
O41P O 0.8748(10) 0.0305(4) 0.5370(3) 0.096(3) Uani 0.5453(18) 1 d D U P E .
O42P O 0.7560(11) 0.0983(5) 0.5036(6) 0.057(3) Uani 0.323(3) 1 d D U P E 1
O43P O 0.9214(10) 0.0657(5) 0.4595(4) 0.066(2) Uani 0.323(3) 1 d D U P E 1
O44P O 0.7958(13) 0.0025(6) 0.4768(5) 0.080(3) Uani 0.323(3) 1 d D U P E 1
O42A O 0.789(2) 0.1104(6) 0.5015(10) 0.057(3) Uani 0.222(3) 1 d D U P E 2
O43A O 0.8221(19) 0.0330(8) 0.4503(5) 0.066(2) Uani 0.222(3) 1 d D U P E 2
O44A O 0.7184(14) 0.0287(9) 0.5203(7) 0.080(3) Uani 0.222(3) 1 d D U P E 2
O1W O -0.0860(3) 0.7827(2) 0.34739(17) 0.0685(14) Uani 1 1 d . . . . .
O2W O 0.5582(4) 0.7676(3) 0.3330(3) 0.102(2) Uani 1 1 d . . . . .
O3W O 0.3960(3) 0.1934(2) 0.12614(19) 0.0620(12) Uani 1 1 d . . . . .
O4W O 0.2176(5) 0.1422(3) 0.1064(2) 0.0910(18) Uani 1 1 d . . . . .
O5W O -0.2867(7) 0.8464(3) 0.3408(3) 0.133(3) Uani 1 1 d . . . . .
O6W O 1.2009(8) 0.2431(5) 0.4254(3) 0.075(3) Uani 0.5453(18) 1 d . . P C .
O7W O 1.1082(11) 0.0870(5) 0.4275(5) 0.080(3) Uani 0.4548(18) 1 d . . P . .
O8W O 1.2318(12) 0.0992(6) 0.0182(5) 0.216(5) Uiso 1 1 d . . . . .
O10W O 0.7310(12) 0.0224(7) 0.0364(5) 0.110(4) Uiso 0.5 1 d . . P . .
O11W O 1.3942(17) 0.0048(9) 0.0106(8) 0.159(7) Uiso 0.5 1 d . . P . .
O12W O -0.2809(18) 0.8985(10) 0.4166(8) 0.171(8) Uiso 0.5 1 d . . P . .
O13W O 0.9300(12) 0.0369(6) -0.0215(5) 0.097(4) Uiso 0.5 1 d . . P . .
O14W O 0.8383(15) 0.0307(7) -0.0075(6) 0.123(5) Uiso 0.5 1 d . . P . .
O1S O 1.0375(3) 0.23549(19) 0.09393(17) 0.0577(12) Uani 1 1 d D . . . .
H1SA H 0.9710 0.2475 0.0946 0.087 Uiso 1 1 calc R U . . .
C1S C 1.1020(5) 0.2656(3) 0.0549(2) 0.0597(17) Uani 1 1 d D . . . .
H1SB H 1.1194 0.2402 0.0272 0.072 Uiso 1 1 calc R U . . .
H1SC H 1.0564 0.3004 0.0445 0.072 Uiso 1 1 calc R U . . .
C2S C 1.2020(5) 0.2832(3) 0.0653(3) 0.0640(18) Uani 1 1 d D . . . .
H2SA H 1.2397 0.3026 0.0363 0.096 Uiso 1 1 calc R U . . .
H2SB H 1.2490 0.2492 0.0751 0.096 Uiso 1 1 calc R U . . .
H2SC H 1.1862 0.3100 0.0915 0.096 Uiso 1 1 calc R U . . .
O2S O 0.0818(3) 0.53924(18) 0.23043(15) 0.0505(10) Uani 1 1 d . . . . .
H2SD H 0.0517 0.5178 0.2527 0.076 Uiso 1 1 calc R U . . .
C3S C 0.0580(7) 0.5239(3) 0.1855(3) 0.073(2) Uani 1 1 d . . . . .
H3SA H 0.0245 0.4869 0.1898 0.087 Uiso 1 1 calc R U . . .
H3SB H 0.1266 0.5187 0.1623 0.087 Uiso 1 1 calc R U . . .
C4S C -0.0219(8) 0.5720(5) 0.1652(4) 0.103(3) Uani 1 1 d . . . . .
H4SA H -0.0384 0.5610 0.1341 0.154 Uiso 1 1 calc R U . . .
H4SB H 0.0120 0.6084 0.1605 0.154 Uiso 1 1 calc R U . . .
H4SC H -0.0899 0.5769 0.1881 0.154 Uiso 1 1 calc R U . . .
O3S O 0.6851(4) 0.61257(19) 0.04001(17) 0.0646(13) Uani 1 1 d . . . . .
H3SC H 0.6887 0.5787 0.0309 0.097 Uiso 1 1 calc R U . . .
C5S C 0.7728(6) 0.6171(3) 0.0670(3) 0.0614(17) Uani 1 1 d . . . . .
H5SA H 0.8439 0.6048 0.0474 0.074 Uiso 1 1 calc R U . . .
H5SB H 0.7643 0.5916 0.0968 0.074 Uiso 1 1 calc R U . . .
C6S C 0.7701(8) 0.6790(4) 0.0797(3) 0.083(2) Uani 1 1 d . . . . .
H6SA H 0.8295 0.6826 0.0984 0.124 Uiso 1 1 calc R U . . .
H6SB H 0.6995 0.6908 0.0991 0.124 Uiso 1 1 calc R U . . .
H6SC H 0.7795 0.7038 0.0500 0.124 Uiso 1 1 calc R U . . .
O4S O 0.1518(4) 0.2957(2) 0.3472(2) 0.0825(16) Uani 1 1 d D U . . .
H4SD H 0.1578 0.2692 0.3278 0.124 Uiso 0.501(11) 1 calc R U P F 1
H4SE H 0.1142 0.2748 0.3674 0.124 Uiso 0.499(11) 1 calc R U P F 2
C7SA C 0.1946(11) 0.3473(5) 0.3217(5) 0.056(3) Uani 0.501(11) 1 d D U P F 1
H7SA H 0.2688 0.3311 0.3076 0.068 Uiso 0.501(11) 1 calc R U P F 1
H7SB H 0.1526 0.3521 0.2941 0.068 Uiso 0.501(11) 1 calc R U P F 1
C8SA C 0.2088(10) 0.3916(5) 0.3255(6) 0.058(4) Uani 0.501(11) 1 d D U P F 1
H8SX H 0.2417 0.4081 0.2942 0.087 Uiso 0.501(11) 1 calc R U P F 1
H8SY H 0.2585 0.3927 0.3494 0.087 Uiso 0.501(11) 1 calc R U P F 1
H8SZ H 0.1389 0.4141 0.3364 0.087 Uiso 0.501(11) 1 calc R U P F 1
C7SB C 0.1612(12) 0.3499(5) 0.3684(6) 0.071(4) Uani 0.499(11) 1 d D U P F 2
H7SC H 0.0834 0.3625 0.3801 0.085 Uiso 0.499(11) 1 calc R U P F 2
H7SD H 0.1925 0.3358 0.3980 0.085 Uiso 0.499(11) 1 calc R U P F 2
C8SB C 0.1946(11) 0.3909(5) 0.3605(6) 0.055(3) Uani 0.499(11) 1 d D U P F 2
H8SR H 0.1723 0.4152 0.3882 0.082 Uiso 0.499(11) 1 calc R U P F 2
H8SS H 0.1673 0.4103 0.3319 0.082 Uiso 0.499(11) 1 calc R U P F 2
H8ST H 0.2748 0.3845 0.3543 0.082 Uiso 0.499(11) 1 calc R U P F 2

loop_
_atom_site_aniso_label
_atom_site_aniso_U_11
_atom_site_aniso_U_22
_atom_site_aniso_U_33
_atom_site_aniso_U_23
_atom_site_aniso_U_13
_atom_site_aniso_U_12
Ni1 0.0132(2) 0.0187(2) 0.0230(3) 0.00074(19) -0.00132(19) -0.00252(19)
Ni2 0.0151(2) 0.0225(3) 0.0254(3) -0.0034(2) -0.0001(2) -0.0004(2)
Ni3 0.0191(3) 0.0183(2) 0.0267(3) -0.0022(2) 0.0020(2) -0.0023(2)
Ni4 0.0154(2) 0.0184(2) 0.0217(3) 0.00101(19) 0.00052(19) -0.00350(19)
O1 0.0154(13) 0.0235(14) 0.0241(14) -0.0021(11) -0.0021(11) -0.0021(11)
O2 0.0170(14) 0.0239(14) 0.0278(15) -0.0030(12) 0.0018(11) -0.0030(11)
O3 0.0156(13) 0.0217(14) 0.0279(15) -0.0029(12) 0.0023(11) -0.0034(11)
O4 0.0151(13) 0.0190(13) 0.0252(14) 0.0005(11) -0.0001(11) -0.0028(11)
N1 0.0211(17) 0.0218(17) 0.0256(18) 0.0023(14) -0.0011(14) -0.0020(14)
C1 0.028(2) 0.028(2) 0.031(2) -0.0018(18) -0.0059(18) -0.0060(18)
C2 0.036(3) 0.033(2) 0.040(3) -0.013(2) -0.009(2) -0.003(2)
C3 0.037(3) 0.031(2) 0.047(3) -0.016(2) -0.001(2) 0.006(2)
C4 0.023(2) 0.029(2) 0.039(3) -0.0040(19) -0.0018(19) 0.0021(18)
C5 0.019(2) 0.023(2) 0.028(2) 0.0019(17) 0.0004(16) -0.0020(16)
C6 0.019(2) 0.0215(19) 0.026(2) 0.0045(16) -0.0023(16) -0.0019(16)
N2 0.0167(16) 0.0202(16) 0.0242(17) 0.0005(13) -0.0010(13) -0.0016(13)
C7 0.0141(19) 0.028(2) 0.034(2) 0.0017(18) -0.0001(17) 0.0002(16)
C8 0.017(2) 0.029(2) 0.037(2) -0.0002(19) -0.0044(18) -0.0018(17)
C9 0.019(2) 0.028(2) 0.032(2) -0.0005(18) -0.0037(17) -0.0031(17)
N3 0.0177(17) 0.0217(17) 0.0281(18) -0.0001(14) -0.0023(14) -0.0009(14)
C10 0.020(2) 0.035(3) 0.052(3) -0.013(2) -0.005(2) -0.0003(19)
C11 0.033(3) 0.060(4) 0.081(4) -0.036(3) -0.021(3) 0.008(3)
C12 0.045(4) 0.082(5) 0.120(7) -0.058(5) -0.037(4) 0.006(3)
C13 0.050(4) 0.071(5) 0.127(7) -0.066(5) -0.034(4) 0.009(3)
C14 0.031(3) 0.039(3) 0.081(4) -0.028(3) -0.015(3) 0.004(2)
N4 0.0213(18) 0.030(2) 0.044(2) -0.0087(17) -0.0043(16) -0.0015(16)
N5 0.0239(18) 0.0314(19) 0.0245(18) -0.0038(15) -0.0043(14) -0.0019(15)
C15 0.023(2) 0.037(2) 0.031(2) -0.0009(19) -0.0080(18) -0.0038(19)
C16 0.035(3) 0.046(3) 0.033(3) 0.009(2) -0.008(2) -0.005(2)
C17 0.043(3) 0.064(4) 0.024(2) 0.004(2) 0.002(2) -0.006(3)
C18 0.035(3) 0.054(3) 0.028(2) -0.006(2) 0.002(2) 0.001(2)
C19 0.023(2) 0.041(3) 0.024(2) -0.0062(19) -0.0020(17) -0.0008(19)
C20 0.028(2) 0.037(3) 0.027(2) -0.0084(19) 0.0016(18) 0.002(2)
N6 0.0211(17) 0.0268(18) 0.0252(18) -0.0065(15) -0.0013(14) -0.0005(14)
C21 0.035(3) 0.055(3) 0.032(3) -0.003(2) 0.009(2) 0.011(2)
C22 0.038(3) 0.049(3) 0.041(3) -0.006(2) 0.008(2) 0.019(2)
C23 0.029(2) 0.031(2) 0.037(3) -0.010(2) 0.000(2) 0.0087(19)
N7 0.0250(18) 0.0246(18) 0.0285(19) -0.0056(15) -0.0014(15) 0.0013(15)
C24 0.033(3) 0.033(2) 0.038(3) -0.006(2) -0.005(2) 0.008(2)
C25 0.058(4) 0.048(3) 0.047(3) -0.007(3) -0.005(3) 0.030(3)
C26 0.073(4) 0.045(3) 0.062(4) -0.010(3) -0.019(3) 0.035(3)
C27 0.053(3) 0.031(3) 0.051(3) 0.001(2) -0.016(3) 0.006(2)
C28 0.034(3) 0.027(2) 0.037(3) -0.0004(19) -0.007(2) -0.0015(19)
N8 0.0262(19) 0.0218(18) 0.034(2) -0.0044(15) -0.0039(16) -0.0004(15)
N9 0.0254(19) 0.0264(19) 0.037(2) -0.0064(16) -0.0003(16) -0.0085(15)
C29 0.049(3) 0.053(3) 0.056(4) -0.022(3) 0.009(3) -0.027(3)
C30 0.088(6) 0.095(6) 0.084(5) -0.053(5) 0.028(4) -0.066(5)
C31 0.095(6) 0.086(5) 0.092(6) -0.046(5) 0.040(5) -0.074(5)
C32 0.057(4) 0.047(3) 0.060(4) -0.019(3) 0.019(3) -0.033(3)
C33 0.025(2) 0.027(2) 0.043(3) -0.006(2) 0.0025(19) -0.0081(18)
C34 0.023(2) 0.023(2) 0.033(2) 0.0024(18) -0.0006(18) -0.0044(17)
N10 0.0197(17) 0.0197(16) 0.0288(18) -0.0006(14) -0.0020(14) -0.0041(14)
C35 0.025(2) 0.031(2) 0.036(2) 0.0029(19) 0.0028(19) -0.0129(19)
C36 0.026(2) 0.036(2) 0.031(2) 0.0056(19) 0.0049(18) -0.0092(19)
C37 0.020(2) 0.027(2) 0.026(2) 0.0022(17) -0.0005(16) -0.0047(17)
N11 0.0175(16) 0.0229(17) 0.0234(17) 0.0025(14) 0.0003(13) -0.0020(14)
C38 0.024(2) 0.029(2) 0.024(2) 0.0003(17) -0.0002(17) -0.0028(18)
C39 0.038(3) 0.042(3) 0.030(2) -0.002(2) 0.006(2) -0.014(2)
C40 0.052(3) 0.049(3) 0.025(2) -0.009(2) 0.009(2) -0.012(3)
C41 0.048(3) 0.038(3) 0.031(3) -0.008(2) -0.001(2) -0.010(2)
C42 0.026(2) 0.029(2) 0.026(2) -0.0008(18) -0.0007(17) -0.0057(18)
N12 0.0202(17) 0.0262(18) 0.0231(17) -0.0001(14) -0.0030(14) -0.0012(14)
N13 0.0203(17) 0.0221(17) 0.0242(17) -0.0001(14) -0.0019(14) -0.0028(14)
C43 0.027(2) 0.021(2) 0.034(2) 0.0036(17) -0.0012(18) -0.0038(17)
C44 0.037(3) 0.025(2) 0.040(3) 0.009(2) -0.011(2) -0.002(2)
C45 0.033(3) 0.042(3) 0.053(3) 0.018(2) -0.021(2) -0.009(2)
C46 0.027(2) 0.037(3) 0.048(3) 0.013(2) -0.014(2) -0.009(2)
C47 0.022(2) 0.023(2) 0.027(2) 0.0018(17) -0.0048(17) -0.0037(17)
C48 0.020(2) 0.022(2) 0.023(2) -0.0003(16) -0.0036(16) -0.0038(16)
N14 0.0168(16) 0.0185(16) 0.0229(17) 0.0011(13) -0.0024(13) -0.0033(13)
C49 0.020(2) 0.026(2) 0.030(2) 0.0002(17) -0.0049(17) -0.0065(17)
C50 0.0189(19) 0.025(2) 0.026(2) 0.0001(16) -0.0017(16) -0.0087(16)
C51 0.021(2) 0.0194(19) 0.024(2) -0.0009(16) -0.0017(16) -0.0050(16)
N15 0.0194(17) 0.0184(16) 0.0213(17) 0.0018(13) -0.0006(13) -0.0036(13)
C52 0.021(2) 0.024(2) 0.023(2) 0.0009(16) -0.0018(16) -0.0039(16)
C53 0.026(2) 0.036(2) 0.037(3) 0.013(2) -0.0103(19) -0.0139(19)
C54 0.040(3) 0.047(3) 0.040(3) 0.022(2) -0.013(2) -0.024(2)
C55 0.039(3) 0.048(3) 0.044(3) 0.024(2) -0.019(2) -0.019(2)
C56 0.026(2) 0.034(2) 0.035(2) 0.008(2) -0.0083(19) -0.0087(19)
N16 0.0205(17) 0.0216(17) 0.0256(18) 0.0028(14) -0.0027(14) -0.0060(14)
Ni5 0.0187(3) 0.0232(3) 0.0315(3) -0.0007(2) 0.0016(2) -0.0009(2)
Ni6 0.0156(2) 0.0211(3) 0.0323(3) -0.0012(2) 0.0013(2) -0.0034(2)
Ni7 0.0216(3) 0.0250(3) 0.0343(3) 0.0013(2) -0.0062(2) -0.0070(2)
Ni8 0.0152(3) 0.0232(3) 0.0401(3) 0.0043(2) -0.0067(2) -0.0048(2)
O5 0.0165(14) 0.0241(15) 0.0331(16) 0.0023(12) 0.0006(12) -0.0007(12)
O6 0.0166(14) 0.0269(15) 0.0371(17) -0.0010(13) -0.0009(12) -0.0043(12)
O7 0.0176(14) 0.0287(16) 0.0365(17) 0.0043(13) -0.0042(12) -0.0050(12)
O8 0.0172(14) 0.0248(15) 0.0475(19) -0.0006(14) -0.0008(13) -0.0014(12)
N17 0.027(2) 0.039(2) 0.036(2) 0.0035(18) 0.0075(17) -0.0004(17)
C57 0.034(3) 0.038(3) 0.038(3) 0.003(2) 0.002(2) -0.003(2)
C58 0.049(3) 0.054(3) 0.038(3) 0.007(2) 0.004(2) -0.010(3)
C59 0.047(3) 0.059(4) 0.039(3) 0.000(3) 0.018(3) 0.001(3)
C60 0.047(3) 0.053(4) 0.053(4) 0.001(3) 0.021(3) 0.009(3)
C61 0.039(3) 0.044(3) 0.043(3) 0.006(2) 0.014(2) 0.005(2)
N18 0.0231(19) 0.031(2) 0.036(2) 0.0004(17) 0.0057(16) 0.0016(16)
C62 0.036(3) 0.042(3) 0.052(3) 0.006(2) 0.019(2) 0.011(2)
C63 0.056(4) 0.074(5) 0.075(5) 0.028(4) 0.037(4) 0.039(4)
C64 0.048(4) 0.057(4) 0.068(4) 0.022(3) 0.020(3) 0.029(3)
C65 0.026(2) 0.034(3) 0.046(3) 0.002(2) 0.004(2) 0.008(2)
N19 0.0244(19) 0.0235(18) 0.035(2) 0.0012(15) 0.0020(16) -0.0028(15)
C66 0.023(2) 0.029(2) 0.046(3) 0.003(2) -0.007(2) -0.0041(19)
C67 0.030(2) 0.028(2) 0.050(3) -0.002(2) -0.011(2) -0.0002(19)
C68 0.043(3) 0.034(3) 0.052(3) 0.005(2) -0.015(3) 0.001(2)
C69 0.045(3) 0.037(3) 0.041(3) 0.010(2) -0.006(2) -0.007(2)
C70 0.026(2) 0.033(2) 0.035(2) 0.001(2) -0.0037(19) -0.0075(19)
N20 0.0196(18) 0.0268(19) 0.041(2) -0.0001(16) -0.0035(16) -0.0048(15)
N21 0.0196(17) 0.0212(17) 0.037(2) -0.0023(15) 0.0002(15) -0.0032(14)
C71 0.024(2) 0.031(2) 0.043(3) -0.010(2) -0.001(2) -0.0025(19)
C72 0.031(2) 0.027(2) 0.053(3) -0.014(2) -0.003(2) -0.0030(19)
C73 0.026(2) 0.030(2) 0.054(3) -0.007(2) -0.005(2) -0.0104(19)
C74 0.020(2) 0.027(2) 0.046(3) -0.004(2) -0.0037(19) -0.0048(18)
C75 0.018(2) 0.021(2) 0.036(2) 0.0006(17) -0.0035(17) -0.0030(16)
N22 0.0203(17) 0.0223(17) 0.0319(19) -0.0008(15) -0.0008(15) -0.0060(14)
C76 0.021(2) 0.025(2) 0.031(2) -0.0015(17) -0.0014(17) -0.0034(17)
C77 0.020(2) 0.038(3) 0.046(3) -0.009(2) 0.000(2) -0.0061(19)
C78 0.025(2) 0.043(3) 0.045(3) -0.014(2) 0.003(2) -0.004(2)
C79 0.026(2) 0.032(2) 0.033(2) -0.0046(19) -0.0008(19) -0.0051(19)
N23 0.0240(18) 0.0238(18) 0.032(2) -0.0013(15) -0.0041(15) -0.0045(15)
C80 0.033(2) 0.030(2) 0.035(2) -0.0057(19) -0.005(2) -0.005(2)
C81 0.041(3) 0.043(3) 0.043(3) -0.014(2) 0.000(2) -0.009(2)
C82 0.052(3) 0.043(3) 0.044(3) -0.016(2) -0.005(3) -0.004(3)
C83 0.052(3) 0.035(3) 0.049(3) -0.013(2) -0.018(3) -0.003(2)
C84 0.043(3) 0.026(2) 0.049(3) 0.000(2) -0.015(2) -0.007(2)
N24 0.032(2) 0.0256(19) 0.042(2) -0.0034(17) -0.0117(17) -0.0025(16)
N25 0.041(2) 0.0259(19) 0.038(2) -0.0029(17) -0.0125(18) -0.0044(17)
C85 0.058(3) 0.031(3) 0.041(3) 0.002(2) -0.009(3) -0.008(2)
C86 0.094(5) 0.036(3) 0.041(3) 0.004(2) -0.023(3) -0.014(3)
C87 0.097(5) 0.041(3) 0.058(4) 0.005(3) -0.045(4) -0.012(3)
C88 0.063(4) 0.034(3) 0.057(4) -0.004(2) -0.034(3) -0.006(3)
C89 0.042(3) 0.027(2) 0.042(3) -0.006(2) -0.015(2) 0.001(2)
N26 0.0230(19) 0.0249(18) 0.045(2) 0.0008(17) -0.0123(17) -0.0027(15)
C90 0.028(2) 0.028(2) 0.049(3) -0.004(2) -0.018(2) 0.0002(19)
C91 0.028(3) 0.042(3) 0.067(4) 0.005(3) -0.024(3) -0.006(2)
C92 0.020(2) 0.047(3) 0.076(4) 0.004(3) -0.016(2) -0.012(2)
C93 0.020(2) 0.030(2) 0.058(3) 0.002(2) -0.009(2) -0.0061(18)
N27 0.0181(18) 0.0264(19) 0.046(2) 0.0010(17) -0.0107(16) -0.0067(15)
C94 0.022(2) 0.032(2) 0.064(3) 0.005(2) -0.005(2) -0.011(2)
C95 0.030(3) 0.052(3) 0.079(4) 0.013(3) -0.009(3) -0.021(3)
C96 0.044(3) 0.060(4) 0.091(5) 0.022(4) 0.000(3) -0.028(3)
C97 0.045(3) 0.051(4) 0.071(4) 0.027(3) -0.002(3) -0.019(3)
C98 0.035(3) 0.034(3) 0.060(3) 0.013(2) -0.004(2) -0.011(2)
N28 0.025(2) 0.030(2) 0.051(3) 0.0081(18) -0.0056(18) -0.0080(16)
N29 0.0233(18) 0.0251(18) 0.035(2) 0.0005(15) -0.0047(15) -0.0033(15)
C99 0.031(2) 0.034(2) 0.039(3) 0.001(2) -0.009(2) -0.004(2)
C100 0.045(3) 0.034(3) 0.042(3) -0.009(2) -0.009(2) -0.002(2)
C101 0.045(3) 0.026(2) 0.045(3) -0.002(2) -0.011(2) 0.004(2)
C102 0.034(3) 0.029(2) 0.037(3) -0.0031(19) -0.012(2) 0.003(2)
C103 0.019(2) 0.027(2) 0.035(2) 0.0030(18) -0.0044(17) -0.0020(17)
N30 0.0174(17) 0.0233(17) 0.033(2) 0.0020(15) -0.0026(14) -0.0029(14)
C104 0.021(2) 0.024(2) 0.034(2) 0.0030(18) -0.0013(18) -0.0030(17)
C105 0.026(2) 0.028(2) 0.042(3) 0.002(2) -0.009(2) 0.0009(19)
C106 0.023(2) 0.029(2) 0.040(3) 0.0020(19) -0.0085(19) -0.0016(18)
C107 0.020(2) 0.029(2) 0.027(2) 0.0026(17) -0.0001(17) -0.0078(17)
N31 0.0197(17) 0.0236(18) 0.0295(19) -0.0002(14) -0.0007(14) -0.0046(14)
C108 0.024(2) 0.031(2) 0.025(2) -0.0006(18) 0.0037(17) -0.0079(18)
C109 0.030(2) 0.040(3) 0.027(2) -0.0022(19) 0.0009(18) -0.009(2)
C110 0.040(3) 0.050(3) 0.028(2) -0.006(2) -0.003(2) -0.015(2)
C111 0.048(3) 0.041(3) 0.041(3) -0.016(2) -0.004(2) -0.011(2)
C112 0.042(3) 0.031(2) 0.040(3) -0.008(2) -0.001(2) -0.003(2)
N32 0.029(2) 0.0283(19) 0.030(2) -0.0024(16) 0.0016(16) -0.0027(16)
Cl1 0.0200(5) 0.0347(6) 0.0322(5) 0.0027(4) -0.0021(4) -0.0027(4)
O1P 0.0178(15) 0.0399(18) 0.0356(18) 0.0070(14) -0.0013(13) -0.0022(13)
O2P 0.036(2) 0.096(3) 0.036(2) -0.013(2) 0.0008(17) 0.014(2)
O3P 0.0267(18) 0.073(3) 0.067(3) -0.032(2) -0.0129(18) 0.0006(18)
O4P 0.054(3) 0.055(3) 0.106(4) 0.042(3) -0.012(3) -0.003(2)
Cl2 0.0206(5) 0.0328(6) 0.0505(7) 0.0089(5) -0.0044(5) -0.0061(4)
O5P 0.0203(16) 0.0430(19) 0.0432(19) -0.0079(15) 0.0007(14) -0.0078(14)
O6P 0.071(3) 0.080(3) 0.129(5) 0.057(3) -0.069(3) -0.041(3)
O7P 0.088(4) 0.032(2) 0.287(10) -0.013(4) -0.107(6) -0.001(3)
O8P 0.114(5) 0.200(8) 0.087(4) -0.051(5) 0.056(4) -0.108(6)
Cl3 0.0326(7) 0.0337(6) 0.0890(11) 0.0005(7) -0.0210(7) 0.0035(5)
O9P 0.040(2) 0.053(2) 0.080(3) -0.013(2) -0.014(2) 0.0013(19)
O10P 0.0248(18) 0.038(2) 0.109(4) -0.015(2) -0.013(2) -0.0011(16)
O11P 0.032(2) 0.102(4) 0.121(5) -0.052(4) -0.021(3) -0.002(2)
O12P 0.091(4) 0.065(3) 0.131(5) 0.026(3) -0.007(4) 0.027(3)
Cl4 0.0302(6) 0.0506(7) 0.0464(7) -0.0049(6) -0.0048(5) -0.0067(5)
O13P 0.034(2) 0.068(3) 0.091(3) -0.033(3) -0.023(2) 0.015(2)
O14P 0.044(2) 0.077(3) 0.085(3) 0.031(3) -0.005(2) -0.012(2)
O15P 0.060(3) 0.091(4) 0.052(3) -0.013(2) 0.002(2) -0.011(3)
O16P 0.043(2) 0.055(3) 0.101(4) 0.000(2) -0.029(2) -0.008(2)
Cl5 0.0255(5) 0.0242(5) 0.0323(5) 0.0001(4) -0.0052(4) -0.0078(4)
O17P 0.037(2) 0.050(2) 0.039(2) 0.0048(17) 0.0078(16) 0.0013(17)
O18P 0.0244(17) 0.048(2) 0.062(2) -0.0122(18) -0.0092(16) -0.0021(15)
O19P 0.075(3) 0.040(2) 0.048(2) 0.0135(17) -0.032(2) -0.020(2)
O20P 0.060(3) 0.0312(19) 0.066(3) -0.0109(18) -0.010(2) -0.0164(18)
Cl6 0.0278(5) 0.0366(6) 0.0350(6) -0.0039(5) -0.0011(4) -0.0089(5)
O21P 0.058(2) 0.042(2) 0.0336(19) -0.0036(15) -0.0003(17) -0.0169(18)
O22P 0.040(2) 0.052(2) 0.073(3) -0.016(2) -0.020(2) 0.0109(18)
O23P 0.053(2) 0.045(2) 0.056(2) -0.0179(19) -0.012(2) 0.0114(19)
O24P 0.082(3) 0.082(3) 0.049(3) -0.005(2) 0.009(2) -0.052(3)
Cl7 0.0276(5) 0.0362(6) 0.0317(6) -0.0027(5) -0.0074(4) -0.0008(5)
O25P 0.057(3) 0.133(5) 0.037(2) -0.026(3) 0.0130(19) -0.061(3)
O26P 0.040(4) 0.045(4) 0.058(5) -0.016(3) -0.025(4) 0.010(3)
O27P 0.029(3) 0.087(6) 0.047(4) -0.020(4) 0.006(3) -0.007(4)
O28P 0.136(10) 0.039(4) 0.096(8) 0.005(4) -0.090(7) -0.011(5)
O26A 0.021(8) 0.024(8) 0.036(9) 0.004(7) -0.008(7) -0.002(6)
O27A 0.048(13) 0.069(14) 0.039(9) 0.004(10) 0.003(9) -0.028(11)
O28A 0.040(11) 0.052(12) 0.055(10) -0.015(9) 0.005(10) 0.037(9)
Cl8 0.1486(19) 0.0549(9) 0.0305(7) 0.0050(6) -0.0143(9) -0.0535(11)
O29P 0.100(15) 0.048(7) 0.034(6) -0.013(5) -0.021(7) 0.001(7)
O30P 0.077(9) 0.041(5) 0.060(8) -0.013(4) -0.038(7) 0.006(5)
O31P 0.069(8) 0.064(6) 0.048(5) -0.001(4) -0.027(5) -0.012(6)
O32P 0.035(4) 0.095(7) 0.118(8) 0.065(6) -0.030(5) -0.024(4)
O29A 0.066(11) 0.032(6) 0.030(6) -0.005(5) -0.007(6) 0.003(6)
O30A 0.058(9) 0.051(7) 0.054(7) -0.007(5) 0.001(7) -0.013(6)
O31A 0.074(10) 0.046(6) 0.049(6) -0.022(5) -0.040(6) 0.032(6)
O32A 0.031(5) 0.080(7) 0.069(7) 0.000(5) 0.012(4) 0.010(5)
Cl9 0.0343(12) 0.0350(12) 0.0400(12) 0.0076(9) -0.0127(10) -0.0007(9)
O33P 0.037(2) 0.054(2) 0.049(2) 0.0130(18) -0.0152(16) 0.0009(17)
O34P 0.079(6) 0.048(5) 0.073(6) 0.007(4) -0.033(4) -0.027(4)
O35P 0.082(6) 0.047(5) 0.050(4) 0.004(4) 0.010(4) 0.015(4)
Cl12 0.181(5) 0.084(3) 0.100(3) -0.005(3) 0.021(3) -0.094(4)
Cl10 0.0330(13) 0.0416(14) 0.0369(13) -0.0073(11) 0.0121(11) -0.0023(11)
O37P 0.080(7) 0.079(7) 0.115(7) -0.060(7) 0.034(7) -0.037(6)
O38P 0.037(3) 0.076(6) 0.046(5) -0.022(4) 0.008(3) -0.014(4)
O39P 0.050(4) 0.059(5) 0.056(5) 0.013(4) 0.006(4) 0.012(4)
O40P 0.045(5) 0.051(5) 0.049(3) 0.021(3) 0.028(3) 0.035(4)
Cl11 0.130(3) 0.0347(12) 0.0305(12) -0.0050(10) -0.0089(14) -0.0111(14)
O41P 0.141(8) 0.076(6) 0.077(5) 0.011(5) -0.051(5) 0.001(6)
O42P 0.068(8) 0.054(4) 0.050(5) -0.028(4) -0.014(5) 0.013(4)
O43P 0.098(7) 0.045(5) 0.049(4) -0.027(4) -0.001(4) 0.012(4)
O44P 0.107(6) 0.067(6) 0.066(6) -0.042(6) 0.006(4) -0.008(5)
O42A 0.068(8) 0.054(4) 0.050(5) -0.028(4) -0.014(5) 0.013(4)
O43A 0.098(7) 0.045(5) 0.049(4) -0.027(4) -0.001(4) 0.012(4)
O44A 0.107(6) 0.067(6) 0.066(6) -0.042(6) 0.006(4) -0.008(5)
O1W 0.026(2) 0.113(4) 0.059(3) 0.010(3) 0.0042(18) 0.003(2)
O2W 0.040(3) 0.145(6) 0.120(5) -0.047(4) 0.018(3) -0.031(3)
O3W 0.041(2) 0.058(3) 0.090(3) -0.001(2) -0.016(2) -0.008(2)
O4W 0.084(4) 0.088(4) 0.106(5) 0.013(3) -0.032(3) -0.020(3)
O5W 0.118(6) 0.097(5) 0.162(7) 0.038(5) -0.013(5) 0.039(4)
O6W 0.077(6) 0.086(7) 0.058(5) -0.013(5) -0.004(5) 0.006(5)
O7W 0.090(9) 0.068(7) 0.083(8) -0.016(6) -0.028(7) 0.020(6)
O1S 0.0234(18) 0.066(3) 0.074(3) 0.026(2) 0.0064(18) -0.0012(18)
C1S 0.044(3) 0.069(4) 0.062(4) 0.014(3) -0.004(3) -0.003(3)
C2S 0.042(3) 0.076(5) 0.069(4) -0.006(4) 0.003(3) 0.003(3)
O2S 0.051(2) 0.053(2) 0.049(2) -0.0034(19) 0.0000(19) -0.0258(19)
C3S 0.085(5) 0.078(5) 0.059(4) -0.017(4) 0.010(4) -0.045(4)
C4S 0.080(6) 0.151(10) 0.087(6) 0.021(6) -0.040(5) -0.035(6)
O3S 0.088(3) 0.049(2) 0.066(3) -0.003(2) -0.044(3) -0.003(2)
C5S 0.060(4) 0.073(5) 0.053(4) 0.003(3) -0.017(3) -0.009(3)
C6S 0.094(6) 0.095(6) 0.071(5) -0.003(4) -0.028(4) -0.042(5)
O4S 0.062(3) 0.055(3) 0.122(5) -0.017(3) 0.024(3) -0.015(2)
C7SA 0.048(6) 0.058(5) 0.062(7) -0.020(5) 0.004(5) -0.006(5)
C8SA 0.033(6) 0.054(5) 0.077(10) 0.007(6) 0.012(6) 0.002(5)
C7SB 0.059(7) 0.058(6) 0.085(8) -0.015(5) 0.030(6) -0.008(5)
C8SB 0.045(7) 0.057(5) 0.059(8) -0.008(6) -0.003(6) 0.000(5)

loop_
_atom_type_symbol
_atom_type_description
_atom_type_scat_dispersion_real
_atom_type_scat_dispersion_imag
_atom_type_scat_source
C C 0.0033 0.0016 'International Tables Vol C Tables 4.2.6.8 and 6.1.1.4'
H H 0.0000 0.0000 'International Tables Vol C Tables 4.2.6.8 and 6.1.1.4'
N N 0.0061 0.0033 'International Tables Vol C Tables 4.2.6.8 and 6.1.1.4'
O O 0.0106 0.0060 'International Tables Vol C Tables 4.2.6.8 and 6.1.1.4'
Ni Ni 0.3393 1.1124 'International Tables Vol C Tables 4.2.6.8 and 6.1.1.4'
Cl Cl 0.1484 0.1585 'International Tables Vol C Tables 4.2.6.8 and 6.1.1.4'

loop_
_geom_angle_atom_site_label_1
_geom_angle_atom_site_label_2
_geom_angle_atom_site_label_3
_geom_angle
_geom_angle_site_symmetry_1
_geom_angle_site_symmetry_3
O1 Ni1 N2 91.35(12) . .
O1 Ni1 N15 89.02(12) . .
N2 Ni1 N15 178.87(14) . .
O1 Ni1 O4 85.34(11) . .
N2 Ni1 O4 89.35(12) . .
N15 Ni1 O4 91.75(12) . .
O1 Ni1 N1 168.78(13) . .
N2 Ni1 N1 77.59(14) . .
N15 Ni1 N1 102.08(14) . .
O4 Ni1 N1 92.58(12) . .
O1 Ni1 N16 93.71(13) . .
N2 Ni1 N16 100.73(13) . .
N15 Ni1 N16 78.18(13) . .
O4 Ni1 N16 169.90(12) . .
N1 Ni1 N16 90.24(14) . .
O1 Ni2 N6 89.79(13) . .
O1 Ni2 N3 91.05(13) . .
N6 Ni2 N3 179.13(15) . .
O1 Ni2 N5 91.73(13) . .
N6 Ni2 N5 78.18(15) . .
N3 Ni2 N5 102.04(14) . .
O1 Ni2 N4 168.44(13) . .
N6 Ni2 N4 101.74(14) . .
N3 Ni2 N4 77.43(14) . .
N5 Ni2 N4 89.85(15) . .
O1 Ni2 O2 85.71(11) . .
N6 Ni2 O2 91.79(13) . .
N3 Ni2 O2 88.02(13) . .
N5 Ni2 O2 169.67(13) . .
N4 Ni2 O2 94.66(14) . .
O3 Ni3 N10 92.17(13) . .
O3 Ni3 N7 89.59(13) . .
N10 Ni3 N7 177.88(14) . .
O3 Ni3 N8 95.23(13) . .
N10 Ni3 N8 100.19(15) . .
N7 Ni3 N8 78.47(15) . .
O3 Ni3 N9 169.37(14) . .
N10 Ni3 N9 77.21(14) . .
N7 Ni3 N9 101.02(15) . .
N8 Ni3 N9 86.44(15) . .
O3 Ni3 O2 87.21(11) . .
N10 Ni3 O2 89.88(13) . .
N7 Ni3 O2 91.38(13) . .
N8 Ni3 O2 169.53(13) . .
N9 Ni3 O2 93.04(13) . .
O3 Ni4 N11 91.63(13) . .
O3 Ni4 N14 89.90(12) . .
N11 Ni4 N14 178.47(14) . .
O3 Ni4 O4 86.84(11) . .
N11 Ni4 O4 89.04(12) . .
N14 Ni4 O4 91.03(12) . .
O3 Ni4 N13 92.33(13) . .
N11 Ni4 N13 102.16(14) . .
N14 Ni4 N13 77.78(13) . .
O4 Ni4 N13 168.79(12) . .
O3 Ni4 N12 168.58(13) . .
N11 Ni4 N12 76.98(14) . .
N14 Ni4 N12 101.49(14) . .
O4 Ni4 N12 92.02(12) . .
N13 Ni4 N12 90.96(13) . .
Ni2 O1 Ni1 115.14(13) . .
Ni3 O2 Ni2 112.19(13) . .
Ni3 O3 Ni4 113.34(13) . .
Ni1 O4 Ni4 113.40(12) . .
C1 N1 C5 118.4(4) . .
C1 N1 Ni1 125.8(3) . .
C5 N1 Ni1 115.5(3) . .
N1 C1 C2 123.0(4) . .
C3 C2 C1 118.3(4) . .
C2 C3 C4 119.6(4) . .
C5 C4 C3 118.6(4) . .
N1 C5 C4 122.0(4) . .
N1 C5 C6 114.2(4) . .
C4 C5 C6 123.7(4) . .
N2 C6 C7 121.0(4) . .
N2 C6 C5 113.9(4) . .
C7 C6 C5 125.0(4) . .
N3 N2 C6 121.1(3) . .
N3 N2 Ni1 119.9(3) . .
C6 N2 Ni1 117.9(3) . .
C8 C7 C6 117.7(4) . .
C7 C8 C9 118.4(4) . .
N3 C9 C8 120.9(4) . .
N3 C9 C10 113.8(4) . .
C8 C9 C10 125.3(4) . .
N2 N3 C9 120.8(3) . .
N2 N3 Ni2 120.1(3) . .
C9 N3 Ni2 117.7(3) . .
N4 C10 C11 122.3(5) . .
N4 C10 C9 114.3(4) . .
C11 C10 C9 123.4(4) . .
C12 C11 C10 118.7(5) . .
C11 C12 C13 119.4(6) . .
C14 C13 C12 118.7(6) . .
N4 C14 C13 122.9(5) . .
C14 N4 C10 118.0(4) . .
C14 N4 Ni2 125.9(3) . .
C10 N4 Ni2 115.4(3) . .
C15 N5 C19 119.0(4) . .
C15 N5 Ni2 125.7(3) . .
C19 N5 Ni2 115.3(3) . .
N5 C15 C16 122.0(4) . .
C17 C16 C15 118.7(5) . .
C18 C17 C16 119.9(5) . .
C17 C18 C19 119.0(5) . .
N5 C19 C18 121.4(5) . .
N5 C19 C20 115.2(4) . .
C18 C19 C20 123.3(4) . .
N6 C20 C21 120.8(5) . .
N6 C20 C19 114.2(4) . .
C21 C20 C19 124.9(4) . .
N7 N6 C20 120.7(4) . .
N7 N6 Ni2 121.4(3) . .
C20 N6 Ni2 116.6(3) . .
C22 C21 C20 118.1(5) . .
C21 C22 C23 119.0(5) . .
N7 C23 C22 120.0(5) . .
N7 C23 C24 114.8(4) . .
C22 C23 C24 125.2(4) . .
N6 N7 C23 121.3(4) . .
N6 N7 Ni3 121.2(3) . .
C23 N7 Ni3 115.5(3) . .
N8 C24 C25 122.1(5) . .
N8 C24 C23 114.5(4) . .
C25 C24 C23 123.4(5) . .
C24 C25 C26 118.7(5) . .
C27 C26 C25 119.4(5) . .
C26 C27 C28 118.8(5) . .
N8 C28 C27 122.5(5) . .
C28 N8 C24 118.4(4) . .
C28 N8 Ni3 125.7(3) . .
C24 N8 Ni3 115.1(3) . .
C29 N9 C33 118.3(4) . .
C29 N9 Ni3 125.3(3) . .
C33 N9 Ni3 115.4(3) . .
N9 C29 C30 122.4(6) . .
C31 C30 C29 119.1(6) . .
C30 C31 C32 119.8(6) . .
C33 C32 C31 118.0(6) . .
N9 C33 C32 122.3(5) . .
N9 C33 C34 114.4(4) . .
C32 C33 C34 123.3(5) . .
N10 C34 C35 121.0(4) . .
N10 C34 C33 113.7(4) . .
C35 C34 C33 125.2(4) . .
C34 N10 N11 120.8(4) . .
C34 N10 Ni3 118.3(3) . .
N11 N10 Ni3 119.7(3) . .
C36 C35 C34 118.1(4) . .
C35 C36 C37 118.1(4) . .
N11 C37 C36 120.9(4) . .
N11 C37 C38 114.0(4) . .
C36 C37 C38 124.9(4) . .
C37 N11 N10 120.7(4) . .
C37 N11 Ni4 118.3(3) . .
N10 N11 Ni4 119.8(3) . .
N12 C38 C39 121.7(4) . .
N12 C38 C37 114.7(4) . .
C39 C38 C37 123.5(4) . .
C40 C39 C38 119.4(5) . .
C39 C40 C41 118.9(5) . .
C42 C41 C40 118.7(5) . .
N12 C42 C41 122.6(4) . .
C42 N12 C38 118.7(4) . .
C42 N12 Ni4 125.6(3) . .
C38 N12 Ni4 115.7(3) . .
C43 N13 C47 118.0(4) . .
C43 N13 Ni4 126.6(3) . .
C47 N13 Ni4 115.4(3) . .
N13 C43 C44 122.9(4) . .
C43 C44 C45 119.0(4) . .
C44 C45 C46 118.6(4) . .
C47 C46 C45 119.4(5) . .
N13 C47 C46 122.2(4) . .
N13 C47 C48 114.8(4) . .
C46 C47 C48 123.0(4) . .
N14 C48 C49 121.7(4) . .
N14 C48 C47 114.4(4) . .
C49 C48 C47 123.8(4) . .
C48 N14 N15 120.2(3) . .
C48 N14 Ni4 117.0(3) . .
N15 N14 Ni4 121.5(3) . .
C50 C49 C48 117.8(4) . .
C49 C50 C51 118.6(4) . .
N15 C51 C50 120.8(4) . .
N15 C51 C52 114.4(4) . .
C50 C51 C52 124.7(4) . .
N14 N15 C51 120.8(3) . .
N14 N15 Ni1 120.8(2) . .
C51 N15 Ni1 116.8(3) . .
N16 C52 C53 122.1(4) . .
N16 C52 C51 114.8(4) . .
C53 C52 C51 123.1(4) . .
C52 C53 C54 118.5(4) . .
C55 C54 C53 119.4(4) . .
C54 C55 C56 119.0(4) . .
N16 C56 C55 122.2(4) . .
C56 N16 C52 118.8(4) . .
C56 N16 Ni1 126.0(3) . .
C52 N16 Ni1 115.2(3) . .
O5 Ni5 N31 90.11(13) . .
O5 Ni5 N18 91.16(13) . .
N31 Ni5 N18 178.38(15) . .
O5 Ni5 N32 93.30(14) . .
N31 Ni5 N32 78.10(15) . .
N18 Ni5 N32 102.83(16) . .
O5 Ni5 N17 169.28(14) . .
N31 Ni5 N17 100.59(15) . .
N18 Ni5 N17 78.13(16) . .
N32 Ni5 N17 89.62(16) . .
O5 Ni5 O8 86.72(12) . .
N31 Ni5 O8 91.68(13) . .
N18 Ni5 O8 87.39(14) . .
N32 Ni5 O8 169.77(14) . .
N17 Ni5 O8 92.24(15) . .
O5 Ni6 O6 86.78(12) . .
O5 Ni6 N22 89.85(13) . .
O6 Ni6 N22 90.48(13) . .
O5 Ni6 N19 91.05(13) . .
O6 Ni6 N19 89.58(14) . .
N22 Ni6 N19 179.10(15) . .
O5 Ni6 N20 168.51(14) . .
O6 Ni6 N20 93.28(13) . .
N22 Ni6 N20 101.63(15) . .
N19 Ni6 N20 77.46(15) . .
O5 Ni6 N21 93.61(13) . .
O6 Ni6 N21 168.34(13) . .
N22 Ni6 N21 77.87(14) . .
N19 Ni6 N21 102.06(15) . .
N20 Ni6 N21 88.65(14) . .
O7 Ni7 O6 86.01(13) . .
O7 Ni7 N26 90.13(14) . .
O6 Ni7 N26 89.32(14) . .
O7 Ni7 N23 91.19(13) . .
O6 Ni7 N23 90.23(13) . .
N26 Ni7 N23 178.57(15) . .
O7 Ni7 N25 167.47(15) . .
O6 Ni7 N25 92.97(14) . .
N26 Ni7 N25 77.37(16) . .
N23 Ni7 N25 101.30(16) . .
O7 Ni7 N24 96.81(14) . .
O6 Ni7 N24 167.62(14) . .
N26 Ni7 N24 102.70(16) . .
N23 Ni7 N24 77.68(15) . .
N25 Ni7 N24 86.85(16) . .
O7 Ni8 N27 90.12(14) . .
O7 Ni8 N30 91.56(13) . .
N27 Ni8 N30 178.30(15) . .
O7 Ni8 O8 85.70(13) . .
N27 Ni8 O8 88.05(14) . .
N30 Ni8 O8 91.87(14) . .
O7 Ni8 N28 167.72(15) . .
N27 Ni8 N28 77.62(16) . .
N30 Ni8 N28 100.69(15) . .
O8 Ni8 N28 93.00(14) . .
O7 Ni8 N29 97.41(14) . .
N27 Ni8 N29 102.31(15) . .
N30 Ni8 N29 77.67(15) . .
O8 Ni8 N29 169.13(14) . .
N28 Ni8 N29 86.13(15) . .
Ni5 O5 Ni6 114.42(13) . .
Ni6 O6 Ni7 115.03(13) . .
Ni7 O7 Ni8 116.06(14) . .
Ni8 O8 Ni5 112.04(14) . .
C57 N17 C61 118.8(4) . .
C57 N17 Ni5 126.2(3) . .
C61 N17 Ni5 114.9(3) . .
N17 C57 C58 121.9(5) . .
C59 C58 C57 119.0(5) . .
C58 C59 C60 119.8(5) . .
C59 C60 C61 119.1(5) . .
N17 C61 C60 121.4(5) . .
N17 C61 C62 114.8(4) . .
C60 C61 C62 123.7(5) . .
C62 N18 N19 120.6(4) . .
C62 N18 Ni5 116.9(3) . .
N19 N18 Ni5 120.6(3) . .
N18 C62 C63 120.8(5) . .
N18 C62 C61 114.2(5) . .
C63 C62 C61 124.9(5) . .
C64 C63 C62 118.5(5) . .
C63 C64 C65 118.0(5) . .
N19 C65 C64 121.3(5) . .
N19 C65 C66 114.2(4) . .
C64 C65 C66 124.3(5) . .
N18 N19 C65 120.8(4) . .
N18 N19 Ni6 119.8(3) . .
C65 N19 Ni6 117.0(3) . .
N20 C66 C67 122.2(5) . .
N20 C66 C65 114.2(4) . .
C67 C66 C65 123.5(5) . .
C68 C67 C66 118.5(5) . .
C69 C68 C67 119.6(5) . .
C68 C69 C70 118.7(5) . .
N20 C70 C69 122.8(5) . .
C70 N20 C66 118.1(4) . .
C70 N20 Ni6 126.1(3) . .
C66 N20 Ni6 115.4(3) . .
C71 N21 C75 117.9(4) . .
C71 N21 Ni6 127.0(3) . .
C75 N21 Ni6 115.0(3) . .
N21 C71 C72 123.5(4) . .
C73 C72 C71 118.5(4) . .
C72 C73 C74 118.8(4) . .
C75 C74 C73 119.2(4) . .
N21 C75 C74 122.1(4) . .
N21 C75 C76 114.9(4) . .
C74 C75 C76 122.9(4) . .
C76 N22 N23 120.3(4) . .
C76 N22 Ni6 117.0(3) . .
N23 N22 Ni6 121.4(3) . .
N22 C76 C77 121.5(4) . .
N22 C76 C75 114.2(4) . .
C77 C76 C75 124.2(4) . .
C78 C77 C76 118.3(4) . .
C77 C78 C79 117.9(4) . .
N23 C79 C78 121.2(4) . .
N23 C79 C80 114.6(4) . .
C78 C79 C80 124.2(4) . .
C79 N23 N22 120.7(4) . .
C79 N23 Ni7 116.6(3) . .
N22 N23 Ni7 121.1(3) . .
N24 C80 C81 122.3(4) . .
N24 C80 C79 114.8(4) . .
C81 C80 C79 122.9(4) . .
C82 C81 C80 118.5(5) . .
C83 C82 C81 119.3(5) . .
C82 C83 C84 119.2(5) . .
N24 C84 C83 122.8(5) . .
C84 N24 C80 117.9(4) . .
C84 N24 Ni7 126.7(4) . .
C80 N24 Ni7 114.6(3) . .
C85 N25 C89 118.6(5) . .
C85 N25 Ni7 125.1(4) . .
C89 N25 Ni7 116.2(3) . .
N25 C85 C86 122.1(6) . .
C87 C86 C85 118.4(6) . .
C86 C87 C88 119.7(6) . .
C87 C88 C89 118.7(6) . .
N25 C89 C88 122.4(5) . .
N25 C89 C90 114.6(4) . .
C88 C89 C90 122.9(5) . .
N27 N26 C90 121.2(4) . .
N27 N26 Ni7 120.3(3) . .
C90 N26 Ni7 117.1(3) . .
N26 C90 C91 120.7(5) . .
N26 C90 C89 114.2(4) . .
C91 C90 C89 125.0(4) . .
C92 C91 C90 117.7(5) . .
C91 C92 C93 119.2(5) . .
N27 C93 C92 120.3(5) . .
N27 C93 C94 114.3(4) . .
C92 C93 C94 125.3(5) . .
N26 N27 C93 120.6(4) . .
N26 N27 Ni8 120.7(3) . .
C93 N27 Ni8 117.3(3) . .
N28 C94 C95 121.7(5) . .
N28 C94 C93 114.7(4) . .
C95 C94 C93 123.5(5) . .
C96 C95 C94 118.7(6) . .
C95 C96 C97 119.4(5) . .
C98 C97 C96 119.3(6) . .
N28 C98 C97 121.7(6) . .
C98 N28 C94 119.2(4) . .
C98 N28 Ni8 125.2(3) . .
C94 N28 Ni8 115.1(3) . .
C99 N29 C103 118.4(4) . .
C99 N29 Ni8 126.1(3) . .
C103 N29 Ni8 115.0(3) . .
N29 C99 C100 122.8(5) . .
C101 C100 C99 118.8(5) . .
C100 C101 C102 118.9(5) . .
C101 C102 C103 119.3(4) . .
N29 C103 C102 121.7(4) . .
N29 C103 C104 115.0(4) . .
C102 C103 C104 123.2(4) . .
N31 N30 C104 120.7(4) . .
N31 N30 Ni8 121.0(3) . .
C104 N30 Ni8 117.0(3) . .
N30 C104 C105 120.9(4) . .
N30 C104 C103 114.3(4) . .
C105 C104 C103 124.7(4) . .
C106 C105 C104 118.4(4) . .
C105 C106 C107 118.2(4) . .
N31 C107 C106 121.2(4) . .
N31 C107 C108 114.6(4) . .
C106 C107 C108 124.2(4) . .
N30 N31 C107 120.5(4) . .
N30 N31 Ni5 121.7(3) . .
C107 N31 Ni5 117.0(3) . .
N32 C108 C109 122.3(4) . .
N32 C108 C107 114.7(4) . .
C109 C108 C107 123.0(4) . .
C108 C109 C110 118.6(5) . .
C111 C110 C109 119.4(5) . .
C110 C111 C112 119.2(5) . .
N32 C112 C111 122.8(5) . .
C112 N32 C108 117.6(4) . .
C112 N32 Ni5 127.0(3) . .
C108 N32 Ni5 115.3(3) . .
O4P Cl1 O3P 112.7(3) . .
O4P Cl1 O2P 108.6(3) . .
O3P Cl1 O2P 107.1(3) . .
O4P Cl1 O1P 110.0(2) . .
O3P Cl1 O1P 109.2(2) . .
O2P Cl1 O1P 109.1(2) . .
O7P Cl2 O6P 115.0(4) . .
O7P Cl2 O8P 107.0(6) . .
O6P Cl2 O8P 104.1(5) . .
O7P Cl2 O5P 111.3(3) . .
O6P Cl2 O5P 111.2(3) . .
O8P Cl2 O5P 107.8(3) . .
O10P Cl3 O12P 107.6(3) . .
O10P Cl3 O11P 110.1(3) . .
O12P Cl3 O11P 108.0(4) . .
O10P Cl3 O9P 109.8(3) . .
O12P Cl3 O9P 111.4(4) . .
O11P Cl3 O9P 109.8(3) . .
O13P Cl4 O15P 107.7(3) . .
O13P Cl4 O14P 109.6(3) . .
O15P Cl4 O14P 108.4(3) . .
O13P Cl4 O16P 110.7(3) . .
O15P Cl4 O16P 110.5(3) . .
O14P Cl4 O16P 109.9(3) . .
O18P Cl5 O20P 110.8(2) . .
O18P Cl5 O17P 109.4(2) . .
O20P Cl5 O17P 110.4(2) . .
O18P Cl5 O19P 109.2(2) . .
O20P Cl5 O19P 109.3(2) . .
O17P Cl5 O19P 107.7(3) . .
O24P Cl6 O22P 112.1(3) . .
O24P Cl6 O23P 109.6(3) . .
O22P Cl6 O23P 107.8(2) . .
O24P Cl6 O21P 109.9(3) . .
O22P Cl6 O21P 108.2(3) . .
O23P Cl6 O21P 109.2(2) . .
O28A Cl7 O25P 119.4(11) . .
O25P Cl7 O27P 108.5(4) . .
O28A Cl7 O27A 111.2(13) . .
O25P Cl7 O27A 101.7(10) . .
O28A Cl7 O26A 110.9(12) . .
O25P Cl7 O26A 99.5(9) . .
O27A Cl7 O26A 113.5(11) . .
O25P Cl7 O28P 107.2(5) . .
O27P Cl7 O28P 110.3(5) . .
O25P Cl7 O26P 114.8(4) . .
O27P Cl7 O26P 108.3(5) . .
O28P Cl7 O26P 107.7(4) . .
O30P Cl8 O31P 125.1(8) . .
O31A Cl8 O30A 126.2(10) . .
O30P Cl8 O29P 114.3(9) . .
O31P Cl8 O29P 114.7(8) . .
O31A Cl8 O29A 117.2(10) . .
O30A Cl8 O29A 115.7(11) . .
O30P Cl8 O32P 100.9(6) . .
O31P Cl8 O32P 96.2(5) . .
O29P Cl8 O32P 97.2(8) . .
O31A Cl8 O32A 96.0(7) . .
O30A Cl8 O32A 91.7(7) . .
O29A Cl8 O32A 91.8(10) . .
O33P Cl9 Cl9 60.2(2) 2_666 2_666
O33P Cl9 O33P 120.1(2) 2_666 .
Cl9 Cl9 O33P 59.9(2) 2_666 .
O33P Cl9 O34P 108.6(4) 2_666 .
Cl9 Cl9 O34P 126.5(5) 2_666 .
O33P Cl9 O34P 106.0(4) . .
O33P Cl9 O35P 107.4(4) 2_666 .
Cl9 Cl9 O35P 127.3(5) 2_666 .
O33P Cl9 O35P 107.8(4) . .
O34P Cl9 O35P 106.3(6) . .
Cl9 O33P Cl9 59.9(2) 2_666 .
O45P Cl12 O47P 120.3(12) . .
O45P Cl12 O48P 122.0(7) . .
O47P Cl12 O48P 106.6(11) . .
O45P Cl12 O46P 101.1(9) . .
O47P Cl12 O46P 99.6(11) . .
O48P Cl12 O46P 102.7(9) . .
Cl12 O46P O38P 106.2(12) . .
O39P Cl10 O40P 109.5(5) . .
O39P Cl10 O37P 107.3(7) . .
O40P Cl10 O37P 119.3(7) . .
O39P Cl10 O38P 110.3(6) . .
O40P Cl10 O38P 101.6(5) . .
O37P Cl10 O38P 108.7(5) . .
Cl10 O38P O46P 157.5(9) . .
Cl10 O39P O6W 108.4(8) . .
O42P Cl11 O44P 124.1(9) . .
O42P Cl11 O41P 112.3(8) . .
O44P Cl11 O41P 106.8(8) . .
O43A Cl11 O41P 137.7(10) . .
O43A Cl11 O42A 113.8(13) . .
O41P Cl11 O42A 106.1(12) . .
O43A Cl11 O44A 98.8(12) . .
O41P Cl11 O44A 90.2(10) . .
O42A Cl11 O44A 96.2(12) . .
O42P Cl11 O43P 108.0(8) . .
O44P Cl11 O43P 101.5(7) . .
O41P Cl11 O43P 101.2(7) . .
O13W O14W O10W 153.4(17) . .
C2S C1S O1S 116.2(6) . .
O2S C3S C4S 109.9(7) . .
O3S C5S C6S 108.7(6) . .
C8SA C7SA O4S 144.6(14) . .
C8SB C7SB O4S 142.6(15) . .

loop_
_geom_bond_atom_site_label_1
_geom_bond_atom_site_label_2
_geom_bond_distance
_geom_bond_site_symmetry_2
Ni1 O1 2.012(3) .
Ni1 N2 2.057(3) .
Ni1 N15 2.059(3) .
Ni1 O4 2.074(3) .
Ni1 N1 2.080(4) .
Ni1 N16 2.090(3) .
Ni2 O1 2.004(3) .
Ni2 N6 2.057(4) .
Ni2 N3 2.066(3) .
Ni2 N5 2.078(4) .
Ni2 N4 2.093(4) .
Ni2 O2 2.096(3) .
Ni3 O3 2.017(3) .
Ni3 N10 2.049(4) .
Ni3 N7 2.065(4) .
Ni3 N8 2.075(4) .
Ni3 N9 2.089(4) .
Ni3 O2 2.095(3) .
Ni4 O3 2.024(3) .
Ni4 N11 2.064(3) .
Ni4 N14 2.074(3) .
Ni4 O4 2.075(3) .
Ni4 N13 2.087(3) .
Ni4 N12 2.099(4) .
N1 C1 1.334(6) .
N1 C5 1.366(5) .
C1 C2 1.389(7) .
C2 C3 1.381(7) .
C3 C4 1.398(7) .
C4 C5 1.378(6) .
C5 C6 1.481(6) .
C6 N2 1.331(5) .
C6 C7 1.408(6) .
N2 N3 1.327(5) .
C7 C8 1.374(6) .
C8 C9 1.402(6) .
C9 N3 1.333(5) .
C9 C10 1.487(6) .
C10 N4 1.359(6) .
C10 C11 1.378(7) .
C11 C12 1.378(8) .
C12 C13 1.388(10) .
C13 C14 1.373(8) .
C14 N4 1.337(6) .
N5 C15 1.339(6) .
N5 C19 1.349(6) .
C15 C16 1.392(7) .
C16 C17 1.375(8) .
C17 C18 1.371(8) .
C18 C19 1.395(7) .
C19 C20 1.478(7) .
C20 N6 1.343(6) .
C20 C21 1.399(7) .
N6 N7 1.332(5) .
C21 C22 1.372(8) .
C22 C23 1.406(7) .
C23 N7 1.336(6) .
C23 C24 1.482(7) .
C24 N8 1.348(6) .
C24 C25 1.381(7) .
C25 C26 1.381(9) .
C26 C27 1.377(9) .
C27 C28 1.378(7) .
C28 N8 1.339(6) .
N9 C29 1.328(7) .
N9 C33 1.354(6) .
C29 C30 1.387(8) .
C30 C31 1.353(11) .
C31 C32 1.392(9) .
C32 C33 1.380(7) .
C33 C34 1.476(6) .
C34 N10 1.331(6) .
C34 C35 1.404(6) .
N10 N11 1.336(5) .
C35 C36 1.368(7) .
C36 C37 1.409(6) .
C37 N11 1.329(5) .
C37 C38 1.481(6) .
C38 N12 1.354(6) .
C38 C39 1.382(6) .
C39 C40 1.380(7) .
C40 C41 1.389(7) .
C41 C42 1.385(7) .
C42 N12 1.333(6) .
N13 C43 1.339(6) .
N13 C47 1.355(5) .
C43 C44 1.380(7) .
C44 C45 1.385(7) .
C45 C46 1.388(7) .
C46 C47 1.376(6) .
C47 C48 1.490(6) .
C48 N14 1.329(5) .
C48 C49 1.402(6) .
N14 N15 1.330(5) .
C49 C50 1.360(6) .
C50 C51 1.397(6) .
C51 N15 1.338(5) .
C51 C52 1.491(6) .
C52 N16 1.353(5) .
C52 C53 1.382(6) .
C53 C54 1.395(7) .
C54 C55 1.373(7) .
C55 C56 1.390(7) .
C56 N16 1.336(6) .
Ni5 O5 2.022(3) .
Ni5 N31 2.061(4) .
Ni5 N18 2.064(4) .
Ni5 N32 2.084(4) .
Ni5 N17 2.085(4) .
Ni5 O8 2.100(3) .
Ni6 O5 2.033(3) .
Ni6 O6 2.063(3) .
Ni6 N22 2.065(4) .
Ni6 N19 2.066(4) .
Ni6 N20 2.091(4) .
Ni6 N21 2.092(4) .
Ni7 O7 2.015(3) .
Ni7 O6 2.063(3) .
Ni7 N26 2.071(4) .
Ni7 N23 2.074(4) .
Ni7 N25 2.086(4) .
Ni7 N24 2.109(4) .
Ni8 O7 2.016(3) .
Ni8 N27 2.062(4) .
Ni8 N30 2.064(4) .
Ni8 O8 2.092(3) .
Ni8 N28 2.092(4) .
Ni8 N29 2.096(4) .
N17 C57 1.339(6) .
N17 C61 1.357(7) .
C57 C58 1.399(7) .
C58 C59 1.360(9) .
C59 C60 1.383(9) .
C60 C61 1.385(7) .
C61 C62 1.491(8) .
N18 C62 1.328(6) .
N18 N19 1.331(5) .
C62 C63 1.409(8) .
C63 C64 1.360(9) .
C64 C65 1.396(7) .
C65 N19 1.331(6) .
C65 C66 1.479(7) .
C66 N20 1.356(6) .
C66 C67 1.391(7) .
C67 C68 1.385(8) .
C68 C69 1.378(8) .
C69 C70 1.388(7) .
C70 N20 1.340(6) .
N21 C71 1.330(6) .
N21 C75 1.355(6) .
C71 C72 1.385(7) .
C72 C73 1.383(7) .
C73 C74 1.390(7) .
C74 C75 1.383(6) .
C75 C76 1.488(6) .
N22 C76 1.330(6) .
N22 N23 1.334(5) .
C76 C77 1.386(6) .
C77 C78 1.366(7) .
C78 C79 1.404(7) .
C79 N23 1.322(6) .
C79 C80 1.489(6) .
C80 N24 1.350(6) .
C80 C81 1.389(7) .
C81 C82 1.388(7) .
C82 C83 1.364(8) .
C83 C84 1.384(8) .
C84 N24 1.336(6) .
N25 C85 1.340(7) .
N25 C89 1.347(7) .
C85 C86 1.406(8) .
C86 C87 1.379(10) .
C87 C88 1.384(9) .
C88 C89 1.387(7) .
C89 C90 1.482(7) .
N26 N27 1.321(6) .
N26 C90 1.341(6) .
C90 C91 1.393(7) .
C91 C92 1.370(8) .
C92 C93 1.396(7) .
C93 N27 1.338(6) .
C93 C94 1.474(8) .
C94 N28 1.359(7) .
C94 C95 1.390(7) .
C95 C96 1.384(10) .
C96 C97 1.388(10) .
C97 C98 1.386(7) .
C98 N28 1.343(7) .
N29 C99 1.333(6) .
N29 C103 1.354(6) .
C99 C100 1.390(7) .
C100 C101 1.380(7) .
C101 C102 1.382(7) .
C102 C103 1.392(6) .
C103 C104 1.477(6) .
N30 N31 1.331(5) .
N30 C104 1.334(6) .
C104 C105 1.405(6) .
C105 C106 1.362(7) .
C106 C107 1.399(6) .
C107 N31 1.339(6) .
C107 C108 1.481(6) .
C108 N32 1.364(6) .
C108 C109 1.384(7) .
C109 C110 1.389(7) .
C110 C111 1.370(8) .
C111 C112 1.382(8) .
C112 N32 1.342(6) .
Cl1 O4P 1.416(4) .
Cl1 O3P 1.427(4) .
Cl1 O2P 1.439(4) .
Cl1 O1P 1.443(3) .
Cl2 O7P 1.367(5) .
Cl2 O6P 1.379(5) .
Cl2 O8P 1.427(6) .
Cl2 O5P 1.438(3) .
Cl3 O10P 1.405(4) .
Cl3 O12P 1.432(6) .
Cl3 O11P 1.438(5) .
Cl3 O9P 1.440(5) .
Cl4 O13P 1.416(4) .
Cl4 O15P 1.425(5) .
Cl4 O14P 1.434(5) .
Cl4 O16P 1.443(5) .
Cl5 O18P 1.431(4) .
Cl5 O20P 1.435(4) .
Cl5 O17P 1.437(4) .
Cl5 O19P 1.440(4) .
Cl6 O24P 1.415(4) .
Cl6 O22P 1.433(4) .
Cl6 O23P 1.443(4) .
Cl6 O21P 1.444(4) .
Cl7 O28A 1.412(12) .
Cl7 O25P 1.418(4) .
Cl7 O27P 1.422(6) .
Cl7 O27A 1.423(12) .
Cl7 O26A 1.437(11) .
Cl7 O28P 1.438(6) .
Cl7 O26P 1.440(6) .
Cl8 O30P 1.339(8) .
Cl8 O31A 1.344(10) .
Cl8 O31P 1.370(9) .
Cl8 O30A 1.390(11) .
Cl8 O29P 1.429(9) .
Cl8 O29A 1.435(10) .
Cl8 O32P 1.609(7) .
Cl8 O32A 1.660(8) .
Cl9 O33P 1.373(4) 2_666
Cl9 Cl9 1.373(5) 2_666
Cl9 O33P 1.376(4) .
Cl9 O34P 1.432(7) .
Cl9 O35P 1.443(8) .
O33P Cl9 1.373(4) 2_666
Cl12 O45P 1.218(7) .
Cl12 O47P 1.350(14) .
Cl12 O48P 1.381(10) .
Cl12 O46P 1.440(14) .
O46P O38P 1.65(2) .
Cl10 O39P 1.410(8) .
Cl10 O40P 1.422(8) .
Cl10 O37P 1.435(9) .
Cl10 O38P 1.452(8) .
O39P O6W 1.444(14) .
Cl11 O42P 1.330(10) .
Cl11 O44P 1.367(10) .
Cl11 O43A 1.368(12) .
Cl11 O41P 1.426(8) .
Cl11 O42A 1.429(12) .
Cl11 O44A 1.498(13) .
Cl11 O43P 1.519(11) .
O10W O14W 1.69(2) .
O13W O14W 1.167(19) .
O1S C1S 1.440(7) .
C1S C2S 1.426(9) .
O2S C3S 1.413(8) .
C3S C4S 1.549(13) .
O3S C5S 1.433(8) .
C5S C6S 1.505(11) .
O4S C7SB 1.456(12) .
O4S C7SA 1.462(11) .
C7SA C8SA 1.081(13) .
C7SB C8SB 1.078(13) .
